data_7250845
loop_
_publ_author_name
'Spinu, Cristian Andrei'
'Novitchi, Ghenadie'
'Hillebrand, Mihaela'
'Mocanu, Teodora'
'Ionita, Gabriela'
'Hanganu, Anamaria'
'Tecuceanu, Victori\,ta'
'Andruh, Marius'

_publ_section_title
;
 Design of a new nitronyl-nitroxide biradical and its complexes:
 synthesis, crystal structures and magnetic properties
;
_journal_issue 39
_journal_name_full CrystEngComm
_journal_page_first 6462
_journal_page_last 6472
_journal_paper_doi 10.1039/D5CE00795J
_journal_volume 27
_journal_year 2025
_chemical_formula_moiety 'C49 H38 Co2 F24 N6 O18, 2(C6 H16 N), C H Cl3'
_chemical_formula_sum 'C62 H71 Cl3 Co2 F24 N8 O18'
_chemical_formula_weight 1896.47
_space_group_crystal_system monoclinic
_space_group_IT_number 14
_space_group_name_Hall '-P 2ybc'
_space_group_name_H-M_alt 'P 1 21/c 1'
_atom_sites_solution_hydrogens geom
_atom_sites_solution_primary dual
_audit_creation_date 2025-08-04
_audit_creation_method
;
Olex2 1.5-ac6-016
(compiled 2024.01.13 svn.r2f8d729c for Rigaku Oxford Diffraction, GUI svn.r6897)
;
_audit_update_record
;
2025-08-04 deposited with the CCDC.	2025-09-09 downloaded from the CCDC.
;
_cell_angle_alpha 90
_cell_angle_beta 96.151(4)
_cell_angle_gamma 90
_cell_formula_units_Z 4
_cell_length_a 12.7086(6)
_cell_length_b 34.9069(14)
_cell_length_c 18.9598(6)
_cell_measurement_reflns_used 14226
_cell_measurement_temperature 293(2)
_cell_measurement_theta_max 24.5010
_cell_measurement_theta_min 2.0190
_cell_volume 8362.5(6)
_computing_cell_refinement 'CrysAlisPro 1.171.43.105a (Rigaku OD, 2024)'
_computing_data_collection 'CrysAlisPro system (CCD 43.94a 64-bit (release 20-10-2023))'
_computing_data_reduction 'CrysAlisPro 1.171.43.105a (Rigaku OD, 2024)'
_computing_molecular_graphics 'Olex2 1.5-ac6-016 (Dolomanov et al., 2009)'
_computing_publication_material 'Olex2 1.5-ac6-016 (Dolomanov et al., 2009)'
_computing_structure_refinement 'SHELXL 2019/3 (Sheldrick, 2015)'
_computing_structure_solution 'SHELXT  (Sheldrick, 2015)'
_diffrn_ambient_temperature 293(2)
_diffrn_detector 'Hybrid Pixel Array Detector'
_diffrn_detector_area_resol_mean 10.0000
_diffrn_detector_type HyPix
_diffrn_measured_fraction_theta_full 0.999
_diffrn_measured_fraction_theta_max 0.999
_diffrn_measurement_details
;
List of Runs (angles in degrees, time in seconds):

  # Type    Start    End  Width  t~exp~   \w     \q     \k     \f   Frames
#--------------------------------------------------------------------------
  1  \w    -13.00  13.00   0.50  118.00    --   -4.83 -99.00 120.00   52
  2  \w    -20.00  18.00   0.50  118.00    --   -4.83 -99.00 -90.00   76
  3  \w    -69.00 -20.00   0.50  118.00    --    5.61 -19.00 -60.00   98
  4  \w    -66.00  28.00   0.50  118.00    --    5.61 -77.00  60.00  188
;
_diffrn_measurement_device 'four-circle diffractometer'
_diffrn_measurement_device_type 'XtaLAB Synergy, Single source at offset/far, HyPix'
_diffrn_measurement_method '\w scans'
_diffrn_orient_matrix_type 'CrysAlisPro convention (1999,Acta A55,543-557)'
_diffrn_orient_matrix_UB_11 0.0269117000
_diffrn_orient_matrix_UB_12 -0.0178130000
_diffrn_orient_matrix_UB_13 0.0005626000
_diffrn_orient_matrix_UB_21 0.0431247000
_diffrn_orient_matrix_UB_22 0.0089307000
_diffrn_orient_matrix_UB_23 -0.0142789000
_diffrn_orient_matrix_UB_31 0.0237752000
_diffrn_orient_matrix_UB_32 0.0039585000
_diffrn_orient_matrix_UB_33 0.0348060000
_diffrn_radiation_monochromator mirror
_diffrn_radiation_probe x-ray
_diffrn_radiation_type 'Mo K\a'
_diffrn_radiation_wavelength 0.71073
_diffrn_reflns_av_R_equivalents 0.0330
_diffrn_reflns_av_unetI/netI 0.0336
_diffrn_reflns_Laue_measured_fraction_full 0.999
_diffrn_reflns_Laue_measured_fraction_max 0.999
_diffrn_reflns_limit_h_max 15
_diffrn_reflns_limit_h_min -13
_diffrn_reflns_limit_k_max 40
_diffrn_reflns_limit_k_min -41
_diffrn_reflns_limit_l_max 22
_diffrn_reflns_limit_l_min -22
_diffrn_reflns_number 51187
_diffrn_reflns_point_group_measured_fraction_full 0.999
_diffrn_reflns_point_group_measured_fraction_max 0.999
_diffrn_reflns_theta_full 25.000
_diffrn_reflns_theta_max 25.000
_diffrn_reflns_theta_min 2.057
_diffrn_source 'micro-focus sealed X-ray tube'
_diffrn_source_type 'PhotonJet (Mo) X-ray Source'
_exptl_absorpt_coefficient_mu 0.612
_exptl_absorpt_correction_T_max 1.000
_exptl_absorpt_correction_T_min 0.295
_exptl_absorpt_correction_type gaussian
_exptl_absorpt_process_details
;
CrysAlisPro 1.171.43.105a (Rigaku Oxford Diffraction, 2024)
Numerical absorption correction based on gaussian integration over
a multifaceted crystal model
Empirical absorption correction using spherical harmonics,
implemented in SCALE3 ABSPACK scaling algorithm.
;
_exptl_crystal_colour red
_exptl_crystal_colour_primary red
_exptl_crystal_density_diffrn 1.506
_exptl_crystal_description block
_exptl_crystal_F_000 3856
_exptl_crystal_size_max 0.52
_exptl_crystal_size_mid 0.313
_exptl_crystal_size_min 0.242
_refine_diff_density_max 1.531
_refine_diff_density_min -0.967
_refine_diff_density_rms 0.065
_refine_ls_extinction_method none
_refine_ls_goodness_of_fit_ref 1.044
_refine_ls_hydrogen_treatment constr
_refine_ls_matrix_type full
_refine_ls_number_parameters 1293
_refine_ls_number_reflns 14737
_refine_ls_number_restraints 227
_refine_ls_restrained_S_all 1.047
_refine_ls_R_factor_all 0.1117
_refine_ls_R_factor_gt 0.0775
_refine_ls_shift/su_max 0.006
_refine_ls_shift/su_mean 0.000
_refine_ls_structure_factor_coef Fsqd
_refine_ls_weighting_details 'w=1/[\s^2^(Fo^2^)+(0.1570P)^2^+4.0430P] where P=(Fo^2^+2Fc^2^)/3'
_refine_ls_weighting_scheme calc
_refine_ls_wR_factor_gt 0.2323
_refine_ls_wR_factor_ref 0.2637
_reflns_Friedel_coverage 0.000
_reflns_number_gt 9401
_reflns_number_total 14737
_reflns_threshold_expression 'I > 2\s(I)'
_cod_data_source_file d5ce00795j2.cif
_cod_data_source_block cs403
_cod_depositor_comments 'Adding full bibliography for 7250845--7250847.cif.'
_cod_database_code 7250845
_shelx_shelxl_version_number 2019/3
_chemical_oxdiff_formula 'C20 H10 N4 O5 Co1 F12'
_shelx_space_group_comment
;
The symmetry employed for this shelxl refinement is uniquely defined
by the following loop, which should always be used as a source of
symmetry information in preference to the above space-group names.
They are only intended as comments.
;
_shelx_estimated_absorpt_t_max 0.866
_shelx_estimated_absorpt_t_min 0.742
_olex2_refinement_description
;
1. Restrained distances
 C56-C57
 1.456 with sigma of 0.002
 C40-C41
 1.456 with sigma of 0.002
 C60A-C61A
 1.456 with sigma of 0.002
 C60A-N8
 1.456 with sigma of 0.002
 C1-C3
 1.456 with sigma of 0.002
 C61A-N8
 2.434 with sigma of 0.004
 N8-C59B
 2.434 with sigma of 0.004
 F12B-C39 \\sim F12A-C39 \\sim F10B-C39 \\sim F11B-C39 \\sim F10A-C39 \\sim
F11A-C39
 with sigma of 0.01
 F5A-C34 \\sim F5B-C34 \\sim F6A-C34 \\sim F4A-C34 \\sim F6B-C34 \\sim F4B-C34
 with sigma of 0.01
 F17B-C44 \\sim F18A-C44 \\sim F16B-C44 \\sim F17A-C44 \\sim F18B-C44 \\sim
F16A-C44
 with sigma of 0.01
 F13B-C41 \\sim F14A-C41 \\sim F14B-C41 \\sim F15A-C41 \\sim F15B-C41 \\sim
F13A-C41
 with sigma of 0.01
 F19A-C46 \\sim F19B-C46 \\sim F20A-C46 \\sim F21B-C46 \\sim F21A-C46 \\sim
F20B-C46
 with sigma of 0.01
 F9B-C36 \\sim F8B-C36 \\sim F7B-C36 \\sim F9A-C36 \\sim F7A-C36 \\sim F8A-C36
 with sigma of 0.01
 C58A-C59A \\sim C58B-C59B \\sim C60A-C61A \\sim C60B-C61B
 with sigma of 0.01
 N8-C58A \\sim N8-C58B \\sim N8-C60A \\sim N8-C60B
 with sigma of 0.01
2. Rigid bond restraints
 F4A, C34, F6A, C34, F6B, C34, F4B, C34, F5A, C34
 with sigma for 1-2 distances of 0.01 and sigma for 1-3 distances of 0.01
 F10B, C39, F11A, C39, F12A, C39
 with sigma for 1-2 distances of 0.01 and sigma for 1-3 distances of 0.01
 F20A, C46, F21B, C46, F19B, C46
 with sigma for 1-2 distances of 0.01 and sigma for 1-3 distances of 0.01
 N8, C60B
 with sigma for 1-2 distances of 0.01 and sigma for 1-3 distances of 0.01
 O1, Co1
 with sigma for 1-2 distances of 0.01 and sigma for 1-3 distances of 0.01
 N1, O1
 with sigma for 1-2 distances of 0.01 and sigma for 1-3 distances of 0.01
 F9B, C36, F9A, C36, F7A, C36, F8B, C36
 with sigma for 1-2 distances of 0.01 and sigma for 1-3 distances of 0.01
 Cl1B, C62, Cl2A, C62, Cl3A, C62, Cl2B, C62
 with sigma for 1-2 distances of 0.01 and sigma for 1-3 distances of 0.01
3. Uiso/Uaniso restraints and constraints
F6A \\sim F5B \\sim F5A \\sim F4B \\sim F4A \\sim F6B: within 1.7A with sigma
of 0.04 and sigma for terminal atoms of 0.08 within 1.7A
Co1 \\sim O1: within 1.7A with sigma of 0.04 and sigma for terminal atoms of
0.08 within 1.7A
Cl1A \\sim Cl3A \\sim Cl3B \\sim Cl2A \\sim Cl2B \\sim Cl1B: within 1.7A with
sigma of 0.04 and sigma for terminal atoms of 0.08 within 1.7A
F11B \\sim F3 \\sim F12A \\sim F12B \\sim F10A \\sim F10B \\sim F11A: within
1.7A with sigma of 0.04 and sigma for terminal atoms of 0.08 within 1.7A
4. Rigid body (RIGU) restrains
 C39, C38
 with sigma for 1-2 distances of 0.001 and sigma for 1-3 distances of 0.001
 O1, N1
 with sigma for 1-2 distances of 0.001 and sigma for 1-3 distances of 0.001
 Cl1B, C62
 with sigma for 1-2 distances of 0.001 and sigma for 1-3 distances of 0.001
5. Others
 Sof(F18A)=Sof(H8B)=Sof(F4B)=Sof(H62A)=Sof(C59B)=Sof(H59D)=Sof(H59E)=Sof(H59F)=
 Sof(C61B)=Sof(H61A)=Sof(H61B)=Sof(H61C)=Sof(F15B)=Sof(F13B)=Sof(F14B)=
 Sof(C58B)=Sof(H58C)=Sof(H58D)=Sof(C60B)=Sof(H60C)=Sof(H60D)=Sof(Cl3A)=
 Sof(Cl1A)=Sof(Cl2A)=Sof(F20A)=Sof(F21A)=Sof(F19A)=Sof(F10A)=Sof(F11B)=
 Sof(F11A)=Sof(F9A)=Sof(F7A)=Sof(F8A)=Sof(F17A)=Sof(F16A)=Sof(F4A)=Sof(F6A)=1-
 FVAR(1)
 Sof(Cl1B)=Sof(F13A)=Sof(F17B)=Sof(F14A)=Sof(F16B)=Sof(Cl2B)=Sof(H8A)=
 Sof(F12B)=Sof(F9B)=Sof(F12A)=Sof(F8B)=Sof(F7B)=Sof(Cl3B)=Sof(F10B)=Sof(F19B)=
 Sof(F20B)=Sof(F21B)=Sof(F15A)=Sof(C60A)=Sof(H60A)=Sof(H60B)=Sof(C58A)=
 Sof(H58A)=Sof(H58B)=Sof(H62)=Sof(C59A)=Sof(H59A)=Sof(H59B)=Sof(H59C)=Sof(C61A)=
 Sof(H61D)=Sof(H61E)=Sof(H61F)=Sof(F18B)=Sof(F5A)=Sof(F5B)=Sof(F6B)=FVAR(1)
6.a Ternary CH refined with riding coordinates:
 N7(H7), N8(H8A), N8(H8B), C62(H62A), C62(H62)
6.b Secondary CH2 refined with riding coordinates:
 C50(H50A,H50B), C52(H52A,H52B), C54(H54A,H54B), C56(H56A,H56B), C60A(H60A,
 H60B), C58A(H58A,H58B), C58B(H58C,H58D), C60B(H60C,H60D)
6.c Me refined with riding coordinates:
 C16(H16A,H16B,H16C), C6(H6A,H6B,H6C), C59A(H59A,H59B,H59C), C59B(H59D,H59E,
 H59F), C61A(H61D,H61E,H61F)
6.d Aromatic/amide H refined with riding coordinates:
 C13(H13), C22(H22), C11(H11), C18(H18), C42(H42), C37(H37), C47(H47), C32(H32)
6.e Idealised Me refined as rotating group:
 C29(H29A,H29B,H29C), C28(H28A,H28B,H28C), C25(H25A,H25B,H25C), C26(H26A,H26B,
 H26C), C15(H15A,H15B,H15C), C3(H3A,H3B,H3C), C2(H2A,H2B,H2C), C51(H51A,H51B,
 H51C), C55(H55A,H55B,H55C), C5(H5A,H5B,H5C), C53(H53A,H53B,H53C), C57(H57A,
 H57B,H57C), C61B(H61A,H61B,H61C)
;
_olex2_submission_special_instructions 'No special instructions were received'
_oxdiff_exptl_absorpt_empirical_details
;
Empirical correction (ABSPACK) includes:
- Absorption correction using spherical harmonics
- Frame scaling
;
_oxdiff_exptl_absorpt_empirical_full_max 1.105
_oxdiff_exptl_absorpt_empirical_full_min 0.887

loop_
_space_group_symop_operation_xyz
'x, y, z'
'-x, y+1/2, -z+1/2'
'-x, -y, -z'
'x, -y-1/2, z-1/2'

loop_
_atom_site_label
_atom_site_type_symbol
_atom_site_fract_x
_atom_site_fract_y
_atom_site_fract_z
_atom_site_U_iso_or_equiv
_atom_site_adp_type
_atom_site_occupancy
_atom_site_site_symmetry_order
_atom_site_calc_flag
_atom_site_refinement_flags_posn
_atom_site_refinement_flags_adp
_atom_site_refinement_flags_occupancy
_atom_site_disorder_assembly
_atom_site_disorder_group
Co2 Co 0.69669(5) 0.59497(2) 0.07541(3) 0.0729(2) Uani 1 1 d . . . . .
Co1 Co 0.84696(7) 0.32741(2) 0.41678(4) 0.0937(3) Uani 1 1 d . U . . .
O8 O 0.6207(3) 0.60616(9) 0.16303(15) 0.0738(8) Uani 1 1 d . . . . .
O3 O 0.8785(2) 0.38370(9) 0.39874(15) 0.0715(8) Uani 1 1 d . . . . .
O9 O 0.5755(3) 0.55852(9) 0.03871(14) 0.0708(8) Uani 1 1 d . . . . .
O15 O 0.7809(3) 0.54924(9) 0.12400(17) 0.0814(9) Uani 1 1 d . . . . .
O18 O 0.6337(3) 0.64446(10) 0.02736(18) 0.0859(9) Uani 1 1 d . . . . .
N6 N 0.3373(3) 0.56137(11) 0.10776(17) 0.0702(9) Uani 1 1 d . . . . .
N5 N 0.4786(3) 0.56192(10) 0.05197(16) 0.0650(9) Uani 1 1 d . . . . .
O2 O 0.7710(3) 0.46980(10) 0.56446(17) 0.0894(10) Uani 1 1 d . . . . .
N2 N 0.7793(3) 0.43349(10) 0.56688(16) 0.0656(9) Uani 1 1 d . . . . .
O16 O 0.8275(3) 0.62854(10) 0.10707(19) 0.0901(10) Uani 1 1 d . . . . .
O13 O 0.9885(3) 0.31907(11) 0.47723(19) 0.0965(11) Uani 1 1 d . . . . .
O10 O 0.2787(3) 0.56167(12) 0.15795(17) 0.0941(11) Uani 1 1 d . . . . .
O1 O 0.7666(3) 0.34322(10) 0.49885(19) 0.0949(10) Uani 1 1 d . U . . .
O17 O 0.7655(3) 0.58295(12) -0.01547(19) 0.0972(11) Uani 1 1 d . . . . .
N1 N 0.7861(3) 0.37443(10) 0.53453(17) 0.0693(9) Uani 1 1 d . U . . .
N3 N 0.8149(4) 0.40574(13) 0.25410(19) 0.0844(12) Uani 1 1 d . . . . .
O5 O 0.7618(4) 0.40034(14) 0.19819(18) 0.1182(15) Uani 1 1 d . . . . .
Cl1B Cl 0.5019(6) 0.3728(2) 0.5025(4) 0.180(2) Uani 0.589(9) 1 d . U P A 1
O4 O 0.9106(4) 0.40273(14) 0.26251(19) 0.1101(13) Uani 1 1 d . . . . .
N4 N 0.7568(4) 0.58537(16) 0.2900(2) 0.1008(15) Uani 1 1 d . . . . .
C19 C 0.6596(4) 0.56559(14) 0.2662(2) 0.0745(12) Uani 1 1 d . . . . .
C8 C 0.7400(3) 0.42093(12) 0.43730(19) 0.0595(9) Uani 1 1 d . . . . .
C7 C 0.7697(3) 0.40976(11) 0.5109(2) 0.0575(9) Uani 1 1 d . . . . .
C20 C 0.5976(4) 0.57699(12) 0.2023(2) 0.0673(11) Uani 1 1 d . . . . .
C23 C 0.4444(4) 0.56003(12) 0.11577(19) 0.0641(10) Uani 1 1 d . . . . .
F13A F 1.0147(6) 0.5094(3) 0.1974(7) 0.122(4) Uani 0.589(9) 1 d D . P A 1
C9 C 0.7978(3) 0.40619(12) 0.3837(2) 0.0627(10) Uani 1 1 d . . . . .
C21 C 0.5092(3) 0.55365(12) 0.18324(19) 0.0635(10) Uani 1 1 d . . . . .
N7 N 0.0759(4) 0.41615(16) 0.3887(2) 0.1000(14) Uani 1 1 d . . . . .
H7 H 0.005525 0.404464 0.380518 0.120 Uiso 1 1 calc R U . . .
F17B F 1.0965(6) 0.6359(3) 0.1549(7) 0.121(3) Uani 0.589(9) 1 d D . P A 1
C13 C 0.6534(3) 0.44514(13) 0.4218(2) 0.0659(10) Uani 1 1 d . . . . .
H13 H 0.619029 0.454808 0.458900 0.079 Uiso 1 1 calc R U . . .
C22 C 0.4815(4) 0.52328(13) 0.2247(2) 0.0677(11) Uani 1 1 d . . . . .
H22 H 0.420175 0.509470 0.210766 0.081 Uiso 1 1 calc R U . . .
F24 F 0.5137(5) 0.69910(15) -0.0406(4) 0.184(2) Uani 1 1 d . . . . .
C24 C 0.2942(4) 0.55552(14) 0.0314(2) 0.0741(12) Uani 1 1 d . . . . .
C11 C 0.6722(4) 0.44103(14) 0.3000(2) 0.0748(12) Uani 1 1 d . . . . .
H11 H 0.649384 0.446938 0.253020 0.090 Uiso 1 1 calc R U . . .
O14 O 0.8048(5) 0.27243(14) 0.4429(3) 0.1348(17) Uani 1 1 d . . . . .
C27 C 0.3900(4) 0.56803(13) -0.0063(2) 0.0682(11) Uani 1 1 d . . . . .
F22 F 0.6334(5) 0.71109(16) -0.1071(3) 0.187(2) Uani 1 1 d . . . . .
O7 O 0.7712(5) 0.61774(17) 0.2736(3) 0.153(2) Uani 1 1 d . . . . .
C12 C 0.6171(4) 0.45519(14) 0.3532(2) 0.0725(12) Uani 1 1 d . . . . .
C17 C 0.5437(4) 0.51305(14) 0.2869(2) 0.0716(12) Uani 1 1 d . . . . .
C10 C 0.7596(4) 0.41849(13) 0.3150(2) 0.0683(11) Uani 1 1 d . . . . .
F23 F 0.6543(6) 0.72296(14) 0.0015(3) 0.185(2) Uani 1 1 d . . . . .
C18 C 0.6331(4) 0.53470(14) 0.3055(2) 0.0761(13) Uani 1 1 d . . . . .
H18 H 0.677086 0.528161 0.346139 0.091 Uiso 1 1 calc R U . . .
C40 C 0.8784(5) 0.54836(13) 0.1422(2) 0.0813(13) Uani 1 1 d D . . . .
C48 C 0.6603(5) 0.65753(17) -0.0281(3) 0.0918(15) Uani 1 1 d . . . . .
C14 C 0.5168(4) 0.47920(17) 0.3338(3) 0.0880(15) Uani 1 1 d . . . . .
O6 O 0.8267(4) 0.56780(17) 0.3246(3) 0.157(2) Uani 1 1 d . . . . .
C43 C 0.9187(5) 0.61601(17) 0.1278(3) 0.0884(14) Uani 1 1 d . . . . .
O11 O 0.7110(5) 0.32982(14) 0.3437(3) 0.1313(17) Uani 1 1 d . . . . .
C29 C 0.4104(5) 0.54324(18) -0.0700(2) 0.0925(16) Uani 1 1 d . . . . .
H29A H 0.472109 0.552425 -0.089751 0.139 Uiso 1 1 calc R U . . .
H29B H 0.350359 0.544605 -0.105276 0.139 Uiso 1 1 calc R U . . .
H29C H 0.421361 0.517157 -0.054968 0.139 Uiso 1 1 calc R U . . .
O12 O 0.9247(5) 0.30588(14) 0.3352(3) 0.1412(19) Uani 1 1 d . . . . .
C4 C 0.7936(5) 0.41161(15) 0.6361(2) 0.0889(15) Uani 1 1 d . . . . .
F18A F 1.016(3) 0.6582(8) 0.2032(6) 0.30(3) Uani 0.411(9) 1 d D . P A 2
F14A F 0.929(2) 0.4888(6) 0.1121(10) 0.236(17) Uani 0.589(9) 1 d D . P A 1
C28 C 0.3909(5) 0.61065(16) -0.0253(3) 0.0953(16) Uani 1 1 d . . . . .
H28A H 0.380710 0.625644 0.015845 0.143 Uiso 1 1 calc R U . . .
H28B H 0.334832 0.615891 -0.062146 0.143 Uiso 1 1 calc R U . . .
H28C H 0.457600 0.617126 -0.041601 0.143 Uiso 1 1 calc R U . . .
C42 C 0.9489(5) 0.57860(18) 0.1435(3) 0.0927(15) Uani 1 1 d . . . . .
H42 H 1.020425 0.573543 0.155510 0.111 Uiso 1 1 calc R U . . .
C25 C 0.1943(5) 0.5788(2) 0.0140(3) 0.1023(18) Uani 1 1 d . . . . .
H25A H 0.138427 0.568185 0.038160 0.153 Uiso 1 1 calc R U . . .
H25B H 0.174099 0.578226 -0.036283 0.153 Uiso 1 1 calc R U . . .
H25C H 0.206938 0.604836 0.028985 0.153 Uiso 1 1 calc R U . . .
C1 C 0.8240(5) 0.37313(13) 0.6124(2) 0.0876(15) Uani 1 1 d D . . . .
C41 C 0.9197(5) 0.51095(14) 0.1657(3) 0.114(2) Uani 1 1 d D . . . .
C49 C 0.6125(7) 0.6979(2) -0.0446(4) 0.124(2) Uani 1 1 d . . . . .
F16B F 1.0077(15) 0.6636(7) 0.0766(9) 0.227(10) Uani 0.589(9) 1 d D . P A 1
C44 C 1.0019(5) 0.6477(2) 0.1377(4) 0.125(2) Uani 1 1 d D . . . .
C35 C 1.0171(6) 0.2883(2) 0.5066(3) 0.110(2) Uani 1 1 d . . . . .
C26 C 0.2712(5) 0.51265(17) 0.0253(3) 0.0962(16) Uani 1 1 d . . . . .
H26A H 0.334991 0.498547 0.039070 0.144 Uiso 1 1 calc R U . . .
H26B H 0.245609 0.506495 -0.022796 0.144 Uiso 1 1 calc R U . . .
H26C H 0.218630 0.505943 0.055966 0.144 Uiso 1 1 calc R U . . .
C15 C 0.4325(5) 0.4531(2) 0.2963(4) 0.134(3) Uani 1 1 d . . . . .
H15A H 0.453429 0.445452 0.251232 0.201 Uiso 1 1 calc R U . . .
H15B H 0.366372 0.466539 0.289290 0.201 Uiso 1 1 calc R U . . .
H15C H 0.424664 0.430760 0.324913 0.201 Uiso 1 1 calc R U . . .
C50 C 0.0636(7) 0.4573(2) 0.3649(4) 0.132(3) Uani 1 1 d . . . . .
H50A H 0.039350 0.457858 0.314666 0.158 Uiso 1 1 calc R U . . .
H50B H 0.132263 0.469709 0.371516 0.158 Uiso 1 1 calc R U . . .
Cl2B Cl 0.5431(15) 0.2946(4) 0.5226(12) 0.341(9) Uani 0.589(9) 1 d . U P A 1
C37 C 0.9603(8) 0.2551(2) 0.5127(4) 0.126(3) Uani 1 1 d . . . . .
H37 H 0.993027 0.234691 0.537929 0.151 Uiso 1 1 calc R U . . .
C36 C 1.1341(8) 0.2900(3) 0.5429(5) 0.156(3) Uani 1 1 d D U . . .
N8 N 0.5978(6) 0.68019(16) 0.2097(3) 0.130(2) Uani 1 1 d D U . . .
H8A H 0.621581 0.654158 0.200261 0.155 Uiso 0.589(9) 1 calc R U P A 1
H8B H 0.613248 0.652676 0.209955 0.155 Uiso 0.411(9) 1 calc R U P A 2
C38 C 0.8619(9) 0.25079(17) 0.4844(4) 0.129(3) Uani 1 1 d . . . . .
F12B F 0.7820(11) 0.1947(3) 0.4373(7) 0.176(5) Uani 0.589(9) 1 d D U P A 1
C45 C 0.7710(6) 0.6059(2) -0.0655(3) 0.115(2) Uani 1 1 d . . . . .
F9B F 1.1551(12) 0.2565(5) 0.5700(11) 0.263(12) Uani 0.589(9) 1 d D U P A 1
F12A F 0.8542(18) 0.1860(6) 0.5299(16) 0.212(8) Uani 0.589(9) 1 d D U P A 1
F8B F 1.2017(14) 0.2938(8) 0.4976(10) 0.224(8) Uani 0.589(9) 1 d D U P A 1
C47 C 0.7241(7) 0.6415(2) -0.0745(3) 0.124(2) Uani 1 1 d . . . . .
H47 H 0.736302 0.655561 -0.114461 0.149 Uiso 1 1 calc R U . . .
F7B F 1.1376(19) 0.3188(7) 0.5867(18) 0.283(18) Uani 0.589(9) 1 d D . P A 1
C16 C 0.4756(5) 0.4965(3) 0.4007(3) 0.133(3) Uani 1 1 d . . . . .
H16A H 0.528645 0.512968 0.424275 0.199 Uiso 1 1 calc R U . . .
H16B H 0.412500 0.511030 0.387076 0.199 Uiso 1 1 calc R U . . .
H16C H 0.459896 0.476234 0.432133 0.199 Uiso 1 1 calc R U . . .
C52 C 0.1111(6) 0.4118(2) 0.4654(4) 0.126(2) Uani 1 1 d . . . . .
H52A H 0.112951 0.384700 0.477080 0.152 Uiso 1 1 calc R U . . .
H52B H 0.059521 0.423841 0.492348 0.152 Uiso 1 1 calc R U . . .
Cl3B Cl 0.4160(10) 0.3109(6) 0.4046(10) 0.384(10) Uani 0.589(9) 1 d . U P A 1
F10B F 0.715(2) 0.2199(8) 0.5366(18) 0.254(12) Uani 0.589(9) 1 d D U P A 1
F19B F 0.9319(16) 0.5903(15) -0.0912(16) 0.39(3) Uani 0.589(9) 1 d D U P A 1
F3 F 0.5272(9) 0.2963(3) 0.2614(5) 0.288(5) Uani 1 1 d . . . . .
C54 C 0.1414(7) 0.3980(3) 0.3377(5) 0.146(3) Uani 1 1 d . . . . .
H54A H 0.212643 0.408284 0.344789 0.175 Uiso 1 1 calc R U . . .
H54B H 0.112039 0.404039 0.289668 0.175 Uiso 1 1 calc R U . . .
C6 C 0.6751(7) 0.4102(2) 0.6603(4) 0.143(3) Uani 1 1 d . . . . .
H6A H 0.629557 0.396201 0.625778 0.214 Uiso 1 1 calc R U . . .
H6B H 0.676888 0.397722 0.705557 0.214 Uiso 1 1 calc R U . . .
H6C H 0.648803 0.435814 0.663944 0.214 Uiso 1 1 calc R U . . .
F1 F 0.5467(9) 0.3543(4) 0.2582(8) 0.304(8) Uani 1 1 d . . . . .
C30 C 0.6998(10) 0.3160(3) 0.2839(5) 0.156(4) Uani 1 1 d . . . . .
F20B F 0.815(3) 0.6094(9) -0.1804(11) 0.37(3) Uani 0.589(9) 1 d D . P A 1
C46 C 0.8369(12) 0.5906(4) -0.1223(6) 0.185(5) Uani 1 1 d D U . . .
F21B F 0.8008(19) 0.5594(4) -0.1511(9) 0.233(8) Uani 0.589(9) 1 d D U P A 1
C3 C 0.7899(8) 0.33812(16) 0.6449(4) 0.149(3) Uani 1 1 d D . . . .
H3A H 0.714490 0.335591 0.635199 0.224 Uiso 1 1 calc R U . . .
H3B H 0.808915 0.339176 0.695209 0.224 Uiso 1 1 calc R U . . .
H3C H 0.823700 0.316507 0.625575 0.224 Uiso 1 1 calc R U . . .
C56 C 0.4978(12) 0.6867(3) 0.1620(6) 0.195(6) Uani 1 1 d D . . . .
H56A H 0.477637 0.713422 0.163864 0.234 Uiso 1 1 calc R U . . .
H56B H 0.509523 0.680682 0.113488 0.234 Uiso 1 1 calc R U . . .
C2 C 0.9486(6) 0.3718(4) 0.6175(3) 0.172(4) Uani 1 1 d . . . . .
H2A H 0.969997 0.358680 0.576930 0.258 Uiso 1 1 calc R U . . .
H2B H 0.975725 0.358501 0.659937 0.258 Uiso 1 1 calc R U . . .
H2C H 0.976008 0.397467 0.618847 0.258 Uiso 1 1 calc R U . . .
C51 C -0.0134(9) 0.4799(3) 0.4046(7) 0.181(4) Uani 1 1 d . . . . .
H51A H -0.014099 0.506127 0.389498 0.271 Uiso 1 1 calc R U . . .
H51B H 0.008340 0.478571 0.454664 0.271 Uiso 1 1 calc R U . . .
H51C H -0.083026 0.469210 0.394885 0.271 Uiso 1 1 calc R U . . .
F15A F 0.8567(13) 0.4913(5) 0.2007(14) 0.206(8) Uani 0.589(9) 1 d D . P A 1
C55 C 0.1458(11) 0.3550(4) 0.3469(8) 0.223(6) Uani 1 1 d . . . . .
H55A H 0.197129 0.344519 0.318606 0.334 Uiso 1 1 calc R U . . .
H55B H 0.077491 0.344262 0.331909 0.334 Uiso 1 1 calc R U . . .
H55C H 0.165499 0.348933 0.395873 0.334 Uiso 1 1 calc R U . . .
C32 C 0.7796(15) 0.3007(4) 0.2478(5) 0.194(6) Uani 1 1 d . . . . .
H32 H 0.761341 0.292814 0.201225 0.233 Uiso 1 1 calc R U . . .
C33 C 0.8853(11) 0.2961(2) 0.2758(5) 0.157(4) Uani 1 1 d . . . . .
C5 C 0.8517(10) 0.4332(2) 0.6924(3) 0.168(4) Uani 1 1 d . . . . .
H5A H 0.920964 0.438977 0.679531 0.253 Uiso 1 1 calc R U . . .
H5B H 0.857926 0.418342 0.735239 0.253 Uiso 1 1 calc R U . . .
H5C H 0.814785 0.456603 0.699771 0.253 Uiso 1 1 calc R U . . .
C53 C 0.2201(8) 0.4291(4) 0.4879(5) 0.173(4) Uani 1 1 d . . . . .
H53A H 0.228342 0.452228 0.461453 0.259 Uiso 1 1 calc R U . . .
H53B H 0.274126 0.411171 0.478589 0.259 Uiso 1 1 calc R U . . .
H53C H 0.226261 0.434955 0.537615 0.259 Uiso 1 1 calc R U . . .
C57 C 0.4127(11) 0.6628(4) 0.1833(7) 0.224(7) Uani 1 1 d D . . . .
H57A H 0.378124 0.649947 0.142411 0.337 Uiso 1 1 calc R U . . .
H57B H 0.362409 0.678575 0.204123 0.337 Uiso 1 1 calc R U . . .
H57C H 0.441409 0.644185 0.217280 0.337 Uiso 1 1 calc R U . . .
C60A C 0.6580(19) 0.7060(9) 0.1690(15) 0.41(4) Uani 0.589(9) 1 d D . P A 1
H60A H 0.658072 0.696042 0.121227 0.488 Uiso 0.589(9) 1 calc R U P A 1
H60B H 0.623198 0.730802 0.165598 0.488 Uiso 0.589(9) 1 calc R U P A 1
C58A C 0.581(4) 0.6815(8) 0.2854(7) 0.192(14) Uani 0.589(9) 1 d D . P A 1
H58A H 0.531260 0.661498 0.295291 0.230 Uiso 0.589(9) 1 calc R U P A 1
H58B H 0.647059 0.676732 0.314250 0.230 Uiso 0.589(9) 1 calc R U P A 1
F2 F 0.5939(9) 0.3208(5) 0.1760(5) 0.391(9) Uani 1 1 d . . . . .
F4B F 0.963(6) 0.2913(19) 0.1648(18) 0.35(2) Uani 0.411(9) 1 d D U P A 2
C31 C 0.5933(15) 0.3221(7) 0.2429(7) 0.223(8) Uani 1 1 d . . . . .
C62 C 0.5150(10) 0.3339(4) 0.4466(9) 0.212(4) Uani 1 1 d . U . . .
H62A H 0.585258 0.341019 0.434139 0.254 Uiso 0.411(9) 1 calc R U P A 2
H62 H 0.574409 0.336851 0.418100 0.254 Uiso 0.589(9) 1 calc R U P A 1
C39 C 0.7966(9) 0.2145(3) 0.4982(5) 0.189(4) Uani 1 1 d D U . . .
C59A C 0.539(3) 0.7187(7) 0.3041(17) 0.300(19) Uani 0.589(9) 1 d D . P A 1
H59A H 0.528209 0.718886 0.353453 0.450 Uiso 0.589(9) 1 calc R U P A 1
H59B H 0.588074 0.738492 0.294967 0.450 Uiso 0.589(9) 1 calc R U P A 1
H59C H 0.472433 0.723280 0.276034 0.450 Uiso 0.589(9) 1 calc R U P A 1
C59B C 0.578(2) 0.6665(11) 0.3334(7) 0.231(19) Uani 0.411(9) 1 d D . P A 2
H59D H 0.590588 0.676546 0.380695 0.346 Uiso 0.411(9) 1 calc R U P A 2
H59E H 0.503619 0.662128 0.321791 0.346 Uiso 0.411(9) 1 calc R U P A 2
H59F H 0.615604 0.642799 0.330546 0.346 Uiso 0.411(9) 1 calc R U P A 2
C61B C 0.697(3) 0.7427(5) 0.193(2) 0.216(15) Uani 0.411(9) 1 d D . P A 2
H61A H 0.646058 0.752191 0.156174 0.324 Uiso 0.411(9) 1 calc R U P A 2
H61B H 0.766626 0.751149 0.184242 0.324 Uiso 0.411(9) 1 calc R U P A 2
H61C H 0.681160 0.752349 0.238000 0.324 Uiso 0.411(9) 1 calc R U P A 2
C61A C 0.7669(17) 0.7111(11) 0.200(2) 0.35(3) Uani 0.589(9) 1 d D . P A 1
H61D H 0.802735 0.728332 0.171140 0.526 Uiso 0.589(9) 1 calc R U P A 1
H61E H 0.767526 0.721558 0.246909 0.526 Uiso 0.589(9) 1 calc R U P A 1
H61F H 0.802409 0.686789 0.202526 0.526 Uiso 0.589(9) 1 calc R U P A 1
F15B F 0.928(4) 0.5089(6) 0.2341(5) 0.28(2) Uani 0.411(9) 1 d D . P A 2
F13B F 1.008(3) 0.5029(9) 0.141(4) 0.33(2) Uani 0.411(9) 1 d D . P A 2
F14B F 0.869(2) 0.4807(5) 0.1432(18) 0.170(13) Uani 0.411(9) 1 d D . P A 2
C58B C 0.615(4) 0.6940(8) 0.2835(7) 0.19(2) Uani 0.411(9) 1 d D . P A 2
H58C H 0.689851 0.698700 0.295972 0.223 Uiso 0.411(9) 1 calc R U P A 2
H58D H 0.577812 0.718039 0.287213 0.223 Uiso 0.411(9) 1 calc R U P A 2
C60B C 0.6942(18) 0.7008(6) 0.194(3) 0.170(10) Uani 0.411(9) 1 d D U P A 2
H60C H 0.751763 0.692188 0.227688 0.204 Uiso 0.411(9) 1 calc R U P A 2
H60D H 0.710251 0.692105 0.147350 0.204 Uiso 0.411(9) 1 calc R U P A 2
Cl3A Cl 0.4220(13) 0.3475(5) 0.3750(8) 0.267(7) Uani 0.411(9) 1 d . U P A 2
Cl1A Cl 0.4674(18) 0.3700(9) 0.481(2) 0.483(19) Uani 0.411(9) 1 d . U P A 2
Cl2A Cl 0.5209(19) 0.2929(5) 0.4701(8) 0.227(6) Uani 0.411(9) 1 d . U P A 2
F20A F 0.881(2) 0.6180(8) -0.1533(17) 0.201(11) Uani 0.411(9) 1 d D U P A 2
F21A F 0.764(3) 0.5839(16) -0.173(2) 0.34(3) Uani 0.411(9) 1 d D . P A 2
F19A F 0.912(2) 0.5682(11) -0.0991(14) 0.26(2) Uani 0.411(9) 1 d D . P A 2
F10A F 0.7042(18) 0.2082(6) 0.4582(11) 0.232(12) Uani 0.411(9) 1 d D U P A 2
F11B F 0.866(4) 0.1942(11) 0.542(3) 0.29(2) Uani 0.411(9) 1 d D U P A 2
F11A F 0.751(3) 0.2248(12) 0.5559(17) 0.223(14) Uani 0.411(9) 1 d D U P A 2
F9A F 1.149(2) 0.2681(11) 0.5978(16) 0.30(2) Uani 0.411(9) 1 d D U P A 2
F7A F 1.179(3) 0.2742(12) 0.4919(17) 0.31(3) Uani 0.411(9) 1 d D U P A 2
F8A F 1.172(2) 0.3238(5) 0.557(2) 0.221(15) Uani 0.411(9) 1 d D . P A 2
F17A F 1.0924(17) 0.6363(11) 0.122(3) 0.30(3) Uani 0.411(9) 1 d D . P A 2
F18B F 0.9812(10) 0.6704(5) 0.1877(9) 0.181(9) Uani 0.589(9) 1 d D . P A 1
F16A F 0.9702(17) 0.6802(4) 0.1110(14) 0.145(7) Uani 0.411(9) 1 d D . P A 2
F5A F 0.999(3) 0.3040(9) 0.1887(16) 0.315(17) Uani 0.589(9) 1 d D U P A 1
F5B F 0.9184(17) 0.2531(5) 0.1832(9) 0.278(9) Uani 0.589(9) 1 d D U P A 1
C34 C 0.9639(15) 0.2775(4) 0.2300(7) 0.260(9) Uani 1 1 d D U . . .
F4A F 1.0615(18) 0.2912(12) 0.242(2) 0.307(14) Uani 0.411(9) 1 d D U P A 2
F6A F 0.940(4) 0.2416(6) 0.245(3) 0.376(17) Uani 0.411(9) 1 d D U P A 2
F6B F 1.038(3) 0.2576(11) 0.2683(10) 0.337(15) Uani 0.589(9) 1 d D U P A 1

loop_
_atom_site_aniso_label
_atom_site_aniso_U_11
_atom_site_aniso_U_22
_atom_site_aniso_U_33
_atom_site_aniso_U_23
_atom_site_aniso_U_13
_atom_site_aniso_U_12
Co2 0.0812(5) 0.0789(4) 0.0564(3) 0.0041(3) -0.0026(3) 0.0111(3)
Co1 0.1124(6) 0.0787(5) 0.0839(5) 0.0122(3) -0.0172(4) -0.0017(4)
O8 0.093(2) 0.0724(17) 0.0540(15) 0.0000(13) -0.0024(14) 0.0067(15)
O3 0.076(2) 0.0738(18) 0.0658(17) 0.0152(14) 0.0116(14) 0.0108(15)
O9 0.071(2) 0.0850(19) 0.0541(15) -0.0060(13) -0.0024(13) 0.0126(15)
O15 0.087(2) 0.082(2) 0.0716(18) 0.0011(15) -0.0079(17) 0.0116(17)
O18 0.090(2) 0.090(2) 0.075(2) 0.0174(17) 0.0000(17) 0.0114(18)
N6 0.071(2) 0.092(2) 0.0467(18) -0.0005(16) -0.0028(16) 0.0185(19)
N5 0.067(2) 0.080(2) 0.0467(17) 0.0020(15) -0.0039(15) 0.0161(17)
O2 0.123(3) 0.072(2) 0.0706(19) 0.0038(15) -0.0010(18) 0.0085(18)
N2 0.078(2) 0.068(2) 0.0496(18) 0.0092(15) 0.0031(15) 0.0047(17)
O16 0.087(2) 0.087(2) 0.093(2) 0.0075(17) -0.0083(19) 0.0028(18)
O13 0.109(3) 0.093(2) 0.085(2) 0.0150(19) 0.000(2) 0.017(2)
O10 0.081(2) 0.142(3) 0.0593(18) 0.0046(18) 0.0077(16) 0.024(2)
O1 0.122(3) 0.0768(18) 0.085(2) 0.0035(14) 0.0060(19) -0.0114(19)
O17 0.106(3) 0.114(3) 0.073(2) 0.002(2) 0.0168(19) 0.013(2)
N1 0.082(2) 0.0698(19) 0.0547(18) 0.0115(13) -0.0013(16) 0.0018(17)
N3 0.105(4) 0.098(3) 0.049(2) 0.0053(18) 0.008(2) 0.017(2)
O5 0.143(4) 0.158(4) 0.0507(19) -0.011(2) -0.003(2) 0.027(3)
Cl1B 0.122(4) 0.158(4) 0.261(6) -0.008(4) 0.025(4) -0.024(3)
O4 0.099(3) 0.165(4) 0.069(2) 0.004(2) 0.020(2) 0.029(3)
N4 0.122(4) 0.103(3) 0.069(3) 0.006(2) -0.030(3) -0.010(3)
C19 0.080(3) 0.089(3) 0.051(2) -0.003(2) -0.012(2) 0.009(2)
C8 0.059(2) 0.074(2) 0.0444(19) 0.0105(17) -0.0002(16) 0.0005(19)
C7 0.057(2) 0.065(2) 0.051(2) 0.0088(17) 0.0043(16) 0.0015(18)
C20 0.086(3) 0.072(3) 0.0431(19) -0.0002(18) 0.0016(19) 0.018(2)
C23 0.071(3) 0.076(3) 0.0430(19) -0.0014(17) -0.0055(17) 0.018(2)
F13A 0.098(6) 0.108(5) 0.140(8) 0.004(6) -0.070(6) 0.023(5)
C9 0.066(3) 0.067(2) 0.054(2) 0.0092(17) 0.0010(18) 0.000(2)
C21 0.069(3) 0.075(3) 0.0436(19) 0.0011(18) -0.0068(17) 0.017(2)
N7 0.086(3) 0.135(4) 0.081(3) 0.014(3) 0.017(2) -0.009(3)
F17B 0.085(6) 0.122(6) 0.147(7) 0.013(5) -0.025(4) -0.012(5)
C13 0.065(3) 0.082(3) 0.051(2) 0.0122(19) 0.0055(18) 0.006(2)
C22 0.064(3) 0.089(3) 0.049(2) 0.0075(19) 0.0008(18) 0.020(2)
F24 0.129(4) 0.139(4) 0.280(7) 0.083(4) 0.001(4) 0.025(3)
C24 0.075(3) 0.090(3) 0.053(2) -0.002(2) -0.010(2) 0.016(2)
C11 0.075(3) 0.099(3) 0.048(2) 0.015(2) -0.002(2) 0.000(2)
O14 0.179(5) 0.097(3) 0.122(3) 0.002(3) -0.013(3) -0.023(3)
C27 0.074(3) 0.081(3) 0.0459(19) 0.0032(18) -0.0105(18) 0.014(2)
F22 0.242(6) 0.161(4) 0.158(4) 0.090(4) 0.018(4) 0.027(4)
O7 0.175(5) 0.132(4) 0.133(4) 0.011(3) -0.068(4) -0.042(4)
C12 0.065(3) 0.095(3) 0.056(2) 0.020(2) 0.0021(19) 0.007(2)
C17 0.068(3) 0.097(3) 0.047(2) 0.012(2) -0.0042(19) 0.020(2)
C10 0.074(3) 0.079(3) 0.051(2) 0.0116(19) 0.0028(19) 0.005(2)
F23 0.245(7) 0.108(3) 0.192(5) 0.010(3) -0.024(5) -0.002(4)
C18 0.078(3) 0.097(3) 0.049(2) 0.006(2) -0.009(2) 0.021(3)
C40 0.091(4) 0.088(3) 0.061(3) -0.003(2) -0.013(2) 0.011(3)
C48 0.096(4) 0.096(4) 0.079(3) 0.022(3) -0.011(3) -0.004(3)
C14 0.063(3) 0.129(4) 0.071(3) 0.040(3) 0.006(2) 0.019(3)
O6 0.121(4) 0.163(5) 0.169(5) 0.048(4) -0.071(4) -0.026(3)
C43 0.094(4) 0.102(4) 0.067(3) 0.005(3) -0.002(3) -0.002(3)
O11 0.162(4) 0.116(3) 0.106(3) 0.008(3) -0.033(3) -0.014(3)
C29 0.102(4) 0.125(4) 0.047(2) -0.006(2) -0.008(2) 0.013(3)
O12 0.209(6) 0.115(3) 0.095(3) -0.014(3) -0.005(3) 0.039(3)
C4 0.125(5) 0.086(3) 0.053(2) 0.012(2) -0.008(3) 0.009(3)
F18A 0.49(6) 0.23(3) 0.136(15) 0.058(18) -0.15(3) -0.21(4)
F14A 0.27(3) 0.153(15) 0.243(19) -0.108(15) -0.15(2) 0.114(16)
C28 0.105(4) 0.098(4) 0.077(3) 0.020(3) -0.021(3) 0.015(3)
C42 0.086(4) 0.107(4) 0.080(3) 0.002(3) -0.016(3) 0.012(3)
C25 0.080(4) 0.138(5) 0.084(3) 0.010(3) -0.015(3) 0.034(3)
C1 0.121(4) 0.083(3) 0.057(2) 0.014(2) 0.001(2) 0.021(3)
C41 0.110(6) 0.102(5) 0.119(5) -0.003(4) -0.036(4) 0.020(4)
C49 0.130(7) 0.108(5) 0.125(6) 0.042(4) -0.022(5) -0.019(4)
F16B 0.154(14) 0.273(19) 0.240(16) 0.173(17) -0.047(11) -0.083(13)
C44 0.101(6) 0.128(6) 0.140(7) 0.016(6) -0.015(5) -0.010(5)
C35 0.130(5) 0.113(5) 0.089(4) 0.025(3) 0.021(3) 0.043(4)
C26 0.100(4) 0.102(4) 0.084(3) -0.006(3) -0.002(3) -0.004(3)
C15 0.074(4) 0.175(7) 0.146(6) 0.093(5) -0.017(4) -0.017(4)
C50 0.136(6) 0.133(6) 0.125(5) 0.030(5) 0.002(5) -0.034(5)
Cl2B 0.274(12) 0.180(6) 0.57(3) 0.073(14) 0.026(19) -0.050(7)
C37 0.175(8) 0.102(5) 0.100(5) 0.022(4) 0.008(5) 0.040(5)
C36 0.130(8) 0.169(8) 0.163(8) 0.039(7) -0.010(6) 0.059(7)
N8 0.203(7) 0.084(3) 0.100(4) -0.004(3) 0.012(4) 0.016(4)
C38 0.216(9) 0.066(3) 0.100(5) 0.013(3) -0.001(5) 0.007(4)
F12B 0.189(10) 0.109(6) 0.223(13) -0.042(6) -0.010(8) -0.003(6)
C45 0.137(6) 0.132(5) 0.081(4) 0.006(4) 0.034(4) 0.007(4)
F9B 0.184(13) 0.316(17) 0.30(2) 0.195(16) 0.058(12) 0.154(14)
F12A 0.335(16) 0.063(6) 0.239(18) 0.029(7) 0.034(14) -0.015(7)
F8B 0.115(9) 0.266(17) 0.290(16) 0.131(13) 0.015(8) 0.018(10)
C47 0.157(7) 0.138(6) 0.080(4) 0.033(4) 0.028(4) 0.002(5)
F7B 0.18(2) 0.31(3) 0.33(3) -0.12(2) -0.11(2) 0.060(15)
C16 0.108(5) 0.204(7) 0.093(4) 0.066(5) 0.043(4) 0.083(5)
C52 0.130(6) 0.156(6) 0.092(4) 0.027(4) 0.007(4) -0.024(5)
Cl3B 0.214(9) 0.45(2) 0.48(2) -0.180(18) 0.006(12) -0.122(13)
F10B 0.225(19) 0.146(10) 0.39(3) 0.060(13) 0.04(2) -0.060(11)
F19B 0.183(13) 0.65(7) 0.36(4) -0.17(4) 0.119(15) 0.07(2)
F3 0.273(10) 0.286(10) 0.286(11) -0.006(8) -0.054(8) -0.151(9)
C54 0.111(6) 0.204(10) 0.128(6) 0.016(6) 0.037(5) 0.007(6)
C6 0.163(7) 0.159(7) 0.119(5) 0.060(5) 0.075(5) 0.055(5)
F1 0.230(10) 0.276(12) 0.363(16) 0.060(10) -0.165(11) -0.048(9)
C30 0.213(11) 0.159(7) 0.085(5) -0.020(5) -0.043(6) -0.042(7)
F20B 0.70(8) 0.27(3) 0.19(2) 0.06(2) 0.30(4) 0.10(4)
C46 0.238(15) 0.206(11) 0.126(9) 0.027(7) 0.086(10) 0.020(11)
F21B 0.38(2) 0.213(13) 0.125(8) -0.035(8) 0.095(11) 0.085(12)
C3 0.258(11) 0.095(4) 0.087(4) 0.031(3) -0.012(5) -0.002(5)
C56 0.287(17) 0.173(10) 0.131(8) 0.029(7) 0.049(10) 0.108(11)
C2 0.104(5) 0.329(14) 0.075(4) -0.007(6) -0.023(3) 0.074(7)
C51 0.164(9) 0.110(6) 0.270(13) -0.017(7) 0.035(9) -0.030(6)
F15A 0.167(11) 0.112(10) 0.33(2) 0.085(13) -0.038(15) 0.012(8)
C55 0.241(14) 0.179(11) 0.271(15) 0.008(10) 0.135(12) 0.047(10)
C32 0.311(19) 0.172(9) 0.089(6) -0.028(6) -0.024(9) -0.051(11)
C33 0.264(13) 0.117(6) 0.086(5) -0.017(4) 0.001(6) 0.023(7)
C5 0.308(13) 0.117(5) 0.067(4) 0.004(3) -0.043(5) -0.008(6)
C53 0.154(8) 0.223(11) 0.133(7) 0.020(7) -0.026(6) -0.030(7)
C57 0.258(16) 0.246(15) 0.177(11) 0.047(10) 0.065(11) 0.114(13)
C60A 0.79(11) 0.12(2) 0.37(6) -0.03(2) 0.34(7) -0.13(4)
C58A 0.29(4) 0.183(19) 0.106(15) -0.049(13) 0.056(17) 0.01(2)
F2 0.285(12) 0.71(3) 0.157(7) -0.033(11) -0.089(7) -0.111(14)
F4B 0.44(4) 0.43(4) 0.181(17) -0.01(3) 0.10(2) 0.00(4)
C31 0.228(18) 0.30(2) 0.126(9) -0.011(11) -0.049(9) -0.108(17)
C62 0.146(9) 0.179(7) 0.309(12) -0.035(7) 0.015(8) 0.002(8)
C39 0.293(13) 0.109(6) 0.157(9) 0.040(7) -0.011(8) -0.044(7)
C59A 0.40(5) 0.21(2) 0.32(4) -0.16(3) 0.15(3) -0.04(3)
C59B 0.18(3) 0.36(5) 0.17(3) 0.07(3) 0.08(2) 0.06(3)
C61B 0.27(4) 0.101(16) 0.29(4) -0.032(19) 0.04(3) -0.009(19)
C61A 0.23(3) 0.42(7) 0.44(6) -0.21(5) 0.19(4) -0.11(4)
F15B 0.56(7) 0.125(12) 0.119(11) 0.038(10) -0.13(2) 0.05(2)
F13B 0.28(4) 0.16(2) 0.59(8) 0.09(4) 0.19(4) 0.12(3)
F14B 0.18(2) 0.081(8) 0.22(2) 0.017(12) -0.112(18) 0.006(10)
C58B 0.18(3) 0.26(5) 0.12(2) 0.02(3) 0.006(17) 0.04(3)
C60B 0.20(2) 0.069(14) 0.24(3) -0.012(16) 0.02(2) 0.014(13)
Cl3A 0.240(13) 0.273(14) 0.273(12) -0.040(11) -0.037(10) 0.098(12)
Cl1A 0.197(16) 0.290(19) 0.94(5) -0.13(3) -0.06(2) -0.041(14)
Cl2A 0.264(16) 0.171(7) 0.248(12) 0.024(8) 0.033(11) -0.033(8)
F20A 0.180(16) 0.25(2) 0.19(2) 0.010(16) 0.106(14) -0.027(15)
F21A 0.37(5) 0.39(7) 0.25(5) -0.11(5) 0.08(4) -0.12(5)
F19A 0.34(4) 0.29(3) 0.19(2) 0.019(18) 0.16(2) 0.18(3)
F10A 0.34(3) 0.165(15) 0.166(13) 0.029(11) -0.071(17) -0.164(17)
F11B 0.52(4) 0.10(2) 0.23(3) 0.06(2) -0.09(3) -0.02(2)
F11A 0.23(3) 0.24(3) 0.203(16) 0.068(16) 0.044(18) -0.08(2)
F9A 0.20(2) 0.47(5) 0.192(15) 0.18(2) -0.123(16) -0.12(3)
F7A 0.22(3) 0.43(6) 0.32(3) 0.04(3) 0.15(3) 0.09(3)
F8A 0.082(10) 0.23(2) 0.34(4) 0.09(2) -0.037(14) 0.021(11)
F17A 0.15(2) 0.27(3) 0.51(7) -0.14(4) 0.13(3) -0.05(2)
F18B 0.127(7) 0.136(9) 0.28(3) -0.080(14) 0.015(10) -0.016(6)
F16A 0.129(13) 0.103(8) 0.192(16) 0.045(9) -0.030(11) -0.018(6)
F5A 0.35(4) 0.35(3) 0.26(3) -0.01(2) 0.11(3) 0.09(3)
F5B 0.48(3) 0.190(12) 0.179(11) -0.107(11) 0.098(15) -0.036(15)
C34 0.45(3) 0.183(11) 0.140(9) -0.052(8) -0.014(13) 0.123(14)
F4A 0.38(3) 0.33(3) 0.22(3) -0.04(3) 0.11(2) 0.15(2)
F6A 0.60(4) 0.184(15) 0.34(3) -0.01(2) 0.00(4) 0.13(2)
F6B 0.42(3) 0.39(3) 0.198(15) -0.057(15) 0.027(16) 0.27(2)

loop_
_atom_type_symbol
_atom_type_description
_atom_type_scat_dispersion_real
_atom_type_scat_dispersion_imag
_atom_type_scat_source
C C 0.0033 0.0016 'International Tables Vol C Tables 4.2.6.8 and 6.1.1.4'
H H 0.0000 0.0000 'International Tables Vol C Tables 4.2.6.8 and 6.1.1.4'
Cl Cl 0.1484 0.1585 'International Tables Vol C Tables 4.2.6.8 and 6.1.1.4'
Co Co 0.3494 0.9721 'International Tables Vol C Tables 4.2.6.8 and 6.1.1.4'
F F 0.0171 0.0103 'International Tables Vol C Tables 4.2.6.8 and 6.1.1.4'
N N 0.0061 0.0033 'International Tables Vol C Tables 4.2.6.8 and 6.1.1.4'
O O 0.0106 0.0060 'International Tables Vol C Tables 4.2.6.8 and 6.1.1.4'

loop_
_exptl_crystal_face_index_h
_exptl_crystal_face_index_k
_exptl_crystal_face_index_l
_exptl_crystal_face_perp_dist
0 53 0 0.0594
0 -49 0 0.0056
6 5 24 0.2204
6 10 24 0.2214
-3 -8 -25 0.3909
-16 -15 -8 0.2351
15 9 -16 0.1799
-15 -9 16 0.1125
5 9 24 0.2214
13 14 14 0.2351

loop_
_geom_angle_atom_site_label_1
_geom_angle_atom_site_label_2
_geom_angle_atom_site_label_3
_geom_angle
_geom_angle_site_symmetry_1
_geom_angle_site_symmetry_3
_geom_angle_publ_flag
O8 Co2 O9 89.48(12) . . ?
O8 Co2 O15 92.98(13) . . ?
O8 Co2 O18 90.23(13) . . ?
O8 Co2 O16 95.22(14) . . ?
O8 Co2 O17 176.96(15) . . ?
O9 Co2 O15 90.35(13) . . ?
O9 Co2 O18 97.27(13) . . ?
O9 Co2 O16 174.69(14) . . ?
O18 Co2 O15 171.76(15) . . ?
O16 Co2 O15 86.97(14) . . ?
O16 Co2 O18 85.18(14) . . ?
O17 Co2 O9 87.75(15) . . ?
O17 Co2 O15 88.28(15) . . ?
O17 Co2 O18 88.89(15) . . ?
O17 Co2 O16 87.60(16) . . ?
O3 Co1 O13 93.11(14) . . ?
O3 Co1 O14 173.88(19) . . ?
O3 Co1 O11 90.76(16) . . ?
O3 Co1 O12 96.12(18) . . ?
O13 Co1 O14 88.20(19) . . ?
O13 Co1 O11 171.0(2) . . ?
O13 Co1 O12 84.6(2) . . ?
O1 Co1 O3 89.45(13) . . ?
O1 Co1 O13 95.38(16) . . ?
O1 Co1 O14 84.5(2) . . ?
O1 Co1 O11 92.8(2) . . ?
O1 Co1 O12 174.43(19) . . ?
O14 Co1 O11 88.8(2) . . ?
O12 Co1 O14 90.0(2) . . ?
O12 Co1 O11 86.9(2) . . ?
C20 O8 Co2 117.8(3) . . ?
C9 O3 Co1 117.0(3) . . ?
N5 O9 Co2 124.9(2) . . ?
C40 O15 Co2 126.0(3) . . ?
C48 O18 Co2 123.9(4) . . ?
O10 N6 C23 125.4(3) . . ?
O10 N6 C24 122.6(4) . . ?
C23 N6 C24 111.2(3) . . ?
O9 N5 C23 125.8(3) . . ?
O9 N5 C27 121.7(3) . . ?
C23 N5 C27 112.5(4) . . ?
O2 N2 C7 125.9(3) . . ?
O2 N2 C4 122.4(3) . . ?
C7 N2 C4 111.6(3) . . ?
C43 O16 Co2 125.2(4) . . ?
C35 O13 Co1 124.7(5) . . ?
N1 O1 Co1 123.2(3) . . ?
C45 O17 Co2 124.6(4) . . ?
O1 N1 C7 126.5(3) . . ?
O1 N1 C1 120.8(3) . . ?
C7 N1 C1 112.6(3) . . ?
O5 N3 O4 124.0(5) . . ?
O5 N3 C10 117.6(5) . . ?
O4 N3 C10 118.4(4) . . ?
O7 N4 C19 121.4(5) . . ?
O7 N4 O6 119.8(6) . . ?
O6 N4 C19 118.7(5) . . ?
C20 C19 N4 120.5(4) . . ?
C18 C19 N4 117.1(4) . . ?
C18 C19 C20 122.3(4) . . ?
C9 C8 C7 119.3(4) . . ?
C13 C8 C7 118.8(4) . . ?
C13 C8 C9 122.0(3) . . ?
N2 C7 C8 125.7(4) . . ?
N1 C7 N2 108.0(3) . . ?
N1 C7 C8 126.1(4) . . ?
O8 C20 C19 124.1(4) . . ?
O8 C20 C21 121.7(4) . . ?
C21 C20 C19 114.2(4) . . ?
N6 C23 C21 124.6(4) . . ?
N5 C23 N6 108.6(3) . . ?
N5 C23 C21 126.5(4) . . ?
O3 C9 C8 121.5(3) . . ?
O3 C9 C10 125.0(4) . . ?
C10 C9 C8 113.5(4) . . ?
C20 C21 C23 119.8(4) . . ?
C22 C21 C20 122.8(4) . . ?
C22 C21 C23 117.3(4) . . ?
C50 N7 H7 106.6 . . ?
C52 N7 H7 106.6 . . ?
C52 N7 C50 113.7(6) . . ?
C52 N7 C54 117.6(6) . . ?
C54 N7 H7 106.6 . . ?
C54 N7 C50 105.1(6) . . ?
C8 C13 H13 119.0 . . ?
C12 C13 C8 122.0(4) . . ?
C12 C13 H13 119.0 . . ?
C21 C22 H22 119.3 . . ?
C21 C22 C17 121.3(4) . . ?
C17 C22 H22 119.3 . . ?
N6 C24 C27 100.5(3) . . ?
N6 C24 C25 110.3(4) . . ?
N6 C24 C26 104.6(4) . . ?
C25 C24 C27 115.7(4) . . ?
C25 C24 C26 111.2(5) . . ?
C26 C24 C27 113.4(4) . . ?
C12 C11 H11 119.4 . . ?
C10 C11 H11 119.4 . . ?
C10 C11 C12 121.3(4) . . ?
C38 O14 Co1 123.9(5) . . ?
N5 C27 C24 100.7(3) . . ?
N5 C27 C29 108.8(4) . . ?
N5 C27 C28 106.7(4) . . ?
C29 C27 C24 114.5(4) . . ?
C29 C27 C28 110.9(4) . . ?
C28 C27 C24 114.2(4) . . ?
C13 C12 C11 117.0(4) . . ?
C13 C12 C14 123.4(4) . . ?
C11 C12 C14 119.5(4) . . ?
C22 C17 C14 123.0(5) . . ?
C18 C17 C22 116.9(4) . . ?
C18 C17 C14 120.1(4) . . ?
C9 C10 N3 118.9(4) . . ?
C11 C10 N3 116.9(4) . . ?
C11 C10 C9 124.1(4) . . ?
C19 C18 C17 122.3(4) . . ?
C19 C18 H18 118.8 . . ?
C17 C18 H18 118.8 . . ?
O15 C40 C42 127.4(4) . . ?
O15 C40 C41 114.8(5) . . ?
C42 C40 C41 117.8(5) . . ?
O18 C48 C49 111.8(6) . . ?
O18 C48 C47 129.2(6) . . ?
C47 C48 C49 119.0(6) . . ?
C12 C14 C17 109.1(4) . . ?
C12 C14 C16 111.2(4) . . ?
C17 C14 C16 106.8(5) . . ?
C15 C14 C12 108.0(5) . . ?
C15 C14 C17 112.3(4) . . ?
C15 C14 C16 109.4(6) . . ?
O16 C43 C42 128.2(5) . . ?
O16 C43 C44 112.8(5) . . ?
C42 C43 C44 119.0(5) . . ?
C30 O11 Co1 126.9(7) . . ?
C27 C29 H29A 109.5 . . ?
C27 C29 H29B 109.5 . . ?
C27 C29 H29C 109.5 . . ?
H29A C29 H29B 109.5 . . ?
H29A C29 H29C 109.5 . . ?
H29B C29 H29C 109.5 . . ?
C33 O12 Co1 127.3(8) . . ?
N2 C4 C6 103.4(4) . . ?
C1 C4 N2 101.9(4) . . ?
C1 C4 C6 109.8(5) . . ?
C5 C4 N2 112.5(5) . . ?
C5 C4 C1 124.6(6) . . ?
C5 C4 C6 103.0(7) . . ?
C27 C28 H28A 109.5 . . ?
C27 C28 H28B 109.5 . . ?
C27 C28 H28C 109.5 . . ?
H28A C28 H28B 109.5 . . ?
H28A C28 H28C 109.5 . . ?
H28B C28 H28C 109.5 . . ?
C40 C42 C43 123.5(5) . . ?
C40 C42 H42 118.3 . . ?
C43 C42 H42 118.3 . . ?
C24 C25 H25A 109.5 . . ?
C24 C25 H25B 109.5 . . ?
C24 C25 H25C 109.5 . . ?
H25A C25 H25B 109.5 . . ?
H25A C25 H25C 109.5 . . ?
H25B C25 H25C 109.5 . . ?
N1 C1 C2 106.0(4) . . ?
C4 C1 N1 101.8(3) . . ?
C4 C1 C2 107.5(6) . . ?
C3 C1 N1 111.2(4) . . ?
C3 C1 C4 122.3(5) . . ?
C3 C1 C2 107.0(7) . . ?
F13A C41 C40 117.8(6) . . ?
F13A C41 F14A 100.3(11) . . ?
F13A C41 F15A 109.9(10) . . ?
F14A C41 C40 110.9(11) . . ?
F15A C41 C40 114.2(7) . . ?
F15A C41 F14A 101.6(15) . . ?
F15B C41 C40 110.3(9) . . ?
F13B C41 C40 112.4(13) . . ?
F13B C41 F15B 112(3) . . ?
F14B C41 C40 118.8(11) . . ?
F14B C41 F15B 106(2) . . ?
F14B C41 F13B 97(3) . . ?
F24 C49 F22 109.8(7) . . ?
F24 C49 F23 105.8(9) . . ?
F24 C49 C48 112.7(6) . . ?
F22 C49 C48 112.5(8) . . ?
F23 C49 F22 105.1(7) . . ?
F23 C49 C48 110.4(6) . . ?
F17B C44 C43 114.5(8) . . ?
F17B C44 F16B 103.0(12) . . ?
F17B C44 F18B 105.8(10) . . ?
F18A C44 C43 110.4(13) . . ?
F16B C44 C43 107.8(10) . . ?
F17A C44 C43 111.7(17) . . ?
F17A C44 F18A 106(2) . . ?
F17A C44 F16A 115(2) . . ?
F18B C44 C43 110.1(9) . . ?
F18B C44 F16B 115.7(16) . . ?
F16A C44 C43 113.9(11) . . ?
F16A C44 F18A 97.8(15) . . ?
O13 C35 C37 129.2(7) . . ?
O13 C35 C36 112.3(7) . . ?
C37 C35 C36 118.4(6) . . ?
C24 C26 H26A 109.5 . . ?
C24 C26 H26B 109.5 . . ?
C24 C26 H26C 109.5 . . ?
H26A C26 H26B 109.5 . . ?
H26A C26 H26C 109.5 . . ?
H26B C26 H26C 109.5 . . ?
C14 C15 H15A 109.5 . . ?
C14 C15 H15B 109.5 . . ?
C14 C15 H15C 109.5 . . ?
H15A C15 H15B 109.5 . . ?
H15A C15 H15C 109.5 . . ?
H15B C15 H15C 109.5 . . ?
N7 C50 H50A 108.9 . . ?
N7 C50 H50B 108.9 . . ?
N7 C50 C51 113.5(7) . . ?
H50A C50 H50B 107.7 . . ?
C51 C50 H50A 108.9 . . ?
C51 C50 H50B 108.9 . . ?
C35 C37 H37 118.5 . . ?
C38 C37 C35 123.0(6) . . ?
C38 C37 H37 118.5 . . ?
F9B C36 C35 106.5(11) . . ?
F9B C36 F7B 117(2) . . ?
F8B C36 C35 112.3(12) . . ?
F8B C36 F9B 103.5(14) . . ?
F8B C36 F7B 112(2) . . ?
F7B C36 C35 106.1(11) . . ?
F9A C36 C35 112.4(13) . . ?
F9A C36 F7A 108(3) . . ?
F9A C36 F8A 110(2) . . ?
F7A C36 C35 97.3(19) . . ?
F8A C36 C35 116.2(13) . . ?
F8A C36 F7A 112(3) . . ?
C56 N8 H8A 106.7 . . ?
C56 N8 H8B 107.9 . . ?
C60A N8 H8A 106.7 . . ?
C60A N8 C56 92.6(12) . . ?
C60A N8 C58A 130(2) . . ?
C58A N8 H8A 106.7 . . ?
C58A N8 C56 112.2(18) . . ?
C58B N8 H8B 107.9 . . ?
C58B N8 C56 124(2) . . ?
C58B N8 C60B 90(2) . . ?
C60B N8 H8B 107.9 . . ?
C60B N8 C56 118.0(18) . . ?
O14 C38 C37 130.1(7) . . ?
O14 C38 C39 108.1(9) . . ?
C37 C38 C39 121.7(7) . . ?
O17 C45 C47 127.7(6) . . ?
O17 C45 C46 112.9(7) . . ?
C47 C45 C46 119.3(7) . . ?
C48 C47 C45 124.3(6) . . ?
C48 C47 H47 117.9 . . ?
C45 C47 H47 117.9 . . ?
C14 C16 H16A 109.5 . . ?
C14 C16 H16B 109.5 . . ?
C14 C16 H16C 109.5 . . ?
H16A C16 H16B 109.5 . . ?
H16A C16 H16C 109.5 . . ?
H16B C16 H16C 109.5 . . ?
N7 C52 H52A 108.8 . . ?
N7 C52 H52B 108.8 . . ?
N7 C52 C53 113.6(6) . . ?
H52A C52 H52B 107.7 . . ?
C53 C52 H52A 108.8 . . ?
C53 C52 H52B 108.8 . . ?
N7 C54 H54A 109.3 . . ?
N7 C54 H54B 109.3 . . ?
N7 C54 C55 111.5(7) . . ?
H54A C54 H54B 108.0 . . ?
C55 C54 H54A 109.3 . . ?
C55 C54 H54B 109.3 . . ?
C4 C6 H6A 109.5 . . ?
C4 C6 H6B 109.5 . . ?
C4 C6 H6C 109.5 . . ?
H6A C6 H6B 109.5 . . ?
H6A C6 H6C 109.5 . . ?
H6B C6 H6C 109.5 . . ?
O11 C30 C32 126.0(10) . . ?
O11 C30 C31 115.5(13) . . ?
C32 C30 C31 117.7(11) . . ?
F19B C46 C45 103.8(14) . . ?
F19B C46 F20B 120(3) . . ?
F20B C46 C45 110.1(14) . . ?
F21B C46 C45 113.6(11) . . ?
F21B C46 F19B 118(3) . . ?
F21B C46 F20B 92(2) . . ?
F20A C46 C45 111.3(18) . . ?
F21A C46 C45 101(3) . . ?
F21A C46 F20A 96(3) . . ?
F19A C46 C45 114.8(13) . . ?
F19A C46 F20A 105(3) . . ?
F19A C46 F21A 127(3) . . ?
C1 C3 H3A 109.5 . . ?
C1 C3 H3B 109.5 . . ?
C1 C3 H3C 109.5 . . ?
H3A C3 H3B 109.5 . . ?
H3A C3 H3C 109.5 . . ?
H3B C3 H3C 109.5 . . ?
N8 C56 H56A 109.5 . . ?
N8 C56 H56B 109.5 . . ?
H56A C56 H56B 108.1 . . ?
C57 C56 N8 110.7(9) . . ?
C57 C56 H56A 109.5 . . ?
C57 C56 H56B 109.5 . . ?
C1 C2 H2A 109.5 . . ?
C1 C2 H2B 109.5 . . ?
C1 C2 H2C 109.5 . . ?
H2A C2 H2B 109.5 . . ?
H2A C2 H2C 109.5 . . ?
H2B C2 H2C 109.5 . . ?
C50 C51 H51A 109.5 . . ?
C50 C51 H51B 109.5 . . ?
C50 C51 H51C 109.5 . . ?
H51A C51 H51B 109.5 . . ?
H51A C51 H51C 109.5 . . ?
H51B C51 H51C 109.5 . . ?
C54 C55 H55A 109.5 . . ?
C54 C55 H55B 109.5 . . ?
C54 C55 H55C 109.5 . . ?
H55A C55 H55B 109.5 . . ?
H55A C55 H55C 109.5 . . ?
H55B C55 H55C 109.5 . . ?
C30 C32 H32 117.3 . . ?
C30 C32 C33 125.3(9) . . ?
C33 C32 H32 117.3 . . ?
O12 C33 C32 126.6(10) . . ?
O12 C33 C34 114.2(11) . . ?
C32 C33 C34 119.3(10) . . ?
C4 C5 H5A 109.5 . . ?
C4 C5 H5B 109.5 . . ?
C4 C5 H5C 109.5 . . ?
H5A C5 H5B 109.5 . . ?
H5A C5 H5C 109.5 . . ?
H5B C5 H5C 109.5 . . ?
C52 C53 H53A 109.5 . . ?
C52 C53 H53B 109.5 . . ?
C52 C53 H53C 109.5 . . ?
H53A C53 H53B 109.5 . . ?
H53A C53 H53C 109.5 . . ?
H53B C53 H53C 109.5 . . ?
C56 C57 H57A 109.5 . . ?
C56 C57 H57B 109.5 . . ?
C56 C57 H57C 109.5 . . ?
H57A C57 H57B 109.5 . . ?
H57A C57 H57C 109.5 . . ?
H57B C57 H57C 109.5 . . ?
N8 C60A H60A 109.0 . . ?
N8 C60A H60B 109.0 . . ?
H60A C60A H60B 107.8 . . ?
C61A C60A N8 113.0(3) . . ?
C61A C60A H60A 109.0 . . ?
C61A C60A H60B 109.0 . . ?
N8 C58A H58A 109.4 . . ?
N8 C58A H58B 109.4 . . ?
H58A C58A H58B 108.0 . . ?
C59A C58A N8 111.0(16) . . ?
C59A C58A H58A 109.4 . . ?
C59A C58A H58B 109.4 . . ?
F3 C31 F1 102.2(19) . . ?
F3 C31 C30 109.5(15) . . ?
F1 C31 C30 114.1(12) . . ?
F2 C31 F3 108.5(13) . . ?
F2 C31 F1 107.5(19) . . ?
F2 C31 C30 114.2(16) . . ?
Cl1B C62 Cl2B 96.8(10) . . ?
Cl1B C62 H62 112.5 . . ?
Cl2B C62 H62 112.5 . . ?
Cl3B C62 Cl1B 124.3(10) . . ?
Cl3B C62 Cl2B 94.9(11) . . ?
Cl3B C62 H62 112.5 . . ?
Cl3A C62 H62A 107.3 . . ?
Cl1A C62 H62A 107.3 . . ?
Cl1A C62 Cl3A 81.3(16) . . ?
Cl2A C62 H62A 107.3 . . ?
Cl2A C62 Cl3A 119.5(13) . . ?
Cl2A C62 Cl1A 131(2) . . ?
F12B C39 C38 107.6(9) . . ?
F12A C39 C38 113.9(15) . . ?
F12A C39 F12B 91.2(16) . . ?
F12A C39 F10B 106(2) . . ?
F10B C39 C38 115.6(16) . . ?
F10B C39 F12B 119.9(19) . . ?
F10A C39 C38 119.1(9) . . ?
F11B C39 C38 102(2) . . ?
F11B C39 F10A 137(2) . . ?
F11A C39 C38 101.7(16) . . ?
F11A C39 F10A 94(3) . . ?
F11A C39 F11B 87(3) . . ?
C58A C59A H59A 109.5 . . ?
C58A C59A H59B 109.5 . . ?
C58A C59A H59C 109.5 . . ?
H59A C59A H59B 109.5 . . ?
H59A C59A H59C 109.5 . . ?
H59B C59A H59C 109.5 . . ?
H59D C59B H59E 109.5 . . ?
H59D C59B H59F 109.5 . . ?
H59E C59B H59F 109.5 . . ?
C58B C59B H59D 109.5 . . ?
C58B C59B H59E 109.5 . . ?
C58B C59B H59F 109.5 . . ?
H61A C61B H61B 109.5 . . ?
H61A C61B H61C 109.5 . . ?
H61B C61B H61C 109.5 . . ?
C60B C61B H61A 109.5 . . ?
C60B C61B H61B 109.5 . . ?
C60B C61B H61C 109.5 . . ?
C60A C61A H61D 109.5 . . ?
C60A C61A H61E 109.5 . . ?
C60A C61A H61F 109.5 . . ?
H61D C61A H61E 109.5 . . ?
H61D C61A H61F 109.5 . . ?
H61E C61A H61F 109.5 . . ?
N8 C58B H58C 109.2 . . ?
N8 C58B H58D 109.2 . . ?
C59B C58B N8 112.1(9) . . ?
C59B C58B H58C 109.2 . . ?
C59B C58B H58D 109.2 . . ?
H58C C58B H58D 107.9 . . ?
N8 C60B H60C 107.2 . . ?
N8 C60B H60D 107.2 . . ?
C61B C60B N8 121(2) . . ?
C61B C60B H60C 107.1 . . ?
C61B C60B H60D 107.2 . . ?
H60C C60B H60D 106.8 . . ?
C62 Cl3A Cl1A 45.4(9) . . ?
C62 Cl1A Cl3A 53.3(13) . . ?
F4B C34 C33 116(4) . . ?
F4B C34 F4A 87(4) . . ?
F4B C34 F6A 124(4) . . ?
F5A C34 C33 109(2) . . ?
F5A C34 F6B 115(3) . . ?
F5B C34 C33 112.9(15) . . ?
F5B C34 F5A 102(2) . . ?
F5B C34 F6B 105.4(19) . . ?
F4A C34 C33 113.9(19) . . ?
F4A C34 F6A 122(3) . . ?
F6A C34 C33 96(2) . . ?
F6B C34 C33 112.3(14) . . ?

loop_
_geom_bond_atom_site_label_1
_geom_bond_atom_site_label_2
_geom_bond_distance
_geom_bond_site_symmetry_2
_geom_bond_publ_flag
Co2 O8 2.047(3) . ?
Co2 O9 2.061(3) . ?
Co2 O15 2.081(3) . ?
Co2 O18 2.074(3) . ?
Co2 O16 2.070(4) . ?
Co2 O17 2.057(4) . ?
Co1 O3 2.042(3) . ?
Co1 O13 2.047(4) . ?
Co1 O1 2.028(4) . ?
Co1 O14 2.067(5) . ?
Co1 O11 2.098(5) . ?
Co1 O12 2.064(5) . ?
O8 C20 1.313(5) . ?
O3 C9 1.298(5) . ?
O9 N5 1.288(5) . ?
O15 C40 1.251(6) . ?
O18 C48 1.227(6) . ?
N6 O10 1.270(5) . ?
N6 C23 1.354(6) . ?
N6 C24 1.506(5) . ?
N5 C23 1.330(5) . ?
N5 C27 1.506(5) . ?
O2 N2 1.272(5) . ?
N2 C7 1.342(5) . ?
N2 C4 1.513(5) . ?
O16 C43 1.261(7) . ?
O13 C35 1.247(7) . ?
O1 N1 1.292(5) . ?
O17 C45 1.251(8) . ?
N1 C7 1.321(5) . ?
N1 C1 1.505(5) . ?
N3 O5 1.208(5) . ?
N3 O4 1.214(6) . ?
N3 C10 1.484(6) . ?
Cl1B C62 1.741(18) . ?
N4 C19 1.444(7) . ?
N4 O7 1.191(6) . ?
N4 O6 1.212(6) . ?
C19 C20 1.428(6) . ?
C19 C18 1.374(7) . ?
C8 C7 1.459(5) . ?
C8 C9 1.413(6) . ?
C8 C13 1.394(6) . ?
C20 C21 1.404(6) . ?
C23 C21 1.462(5) . ?
F13A C41 1.290(7) . ?
C9 C10 1.408(5) . ?
C21 C22 1.388(6) . ?
N7 H7 0.9800 . ?
N7 C50 1.509(9) . ?
N7 C52 1.483(8) . ?
N7 C54 1.484(9) . ?
F17B C44 1.280(7) . ?
C13 H13 0.9300 . ?
C13 C12 1.378(6) . ?
C22 H22 0.9300 . ?
C22 C17 1.394(5) . ?
F24 C49 1.267(9) . ?
C24 C27 1.540(7) . ?
C24 C25 1.514(7) . ?
C24 C26 1.527(8) . ?
C11 H11 0.9300 . ?
C11 C12 1.380(7) . ?
C11 C10 1.366(6) . ?
O14 C38 1.263(9) . ?
C27 C29 1.530(6) . ?
C27 C28 1.531(7) . ?
F22 C49 1.323(9) . ?
C12 C14 1.537(7) . ?
C17 C18 1.379(7) . ?
C17 C14 1.538(7) . ?
F23 C49 1.308(9) . ?
C18 H18 0.9300 . ?
C40 C42 1.383(8) . ?
C40 C41 1.459(2) . ?
C48 C49 1.555(10) . ?
C48 C47 1.376(10) . ?
C14 C15 1.523(9) . ?
C14 C16 1.545(8) . ?
C43 C42 1.384(8) . ?
C43 C44 1.529(10) . ?
O11 C30 1.226(10) . ?
C29 H29A 0.9600 . ?
C29 H29B 0.9600 . ?
C29 H29C 0.9600 . ?
O12 C33 1.231(10) . ?
C4 C1 1.481(7) . ?
C4 C6 1.620(10) . ?
C4 C5 1.443(9) . ?
F18A C44 1.288(9) . ?
F14A C41 1.295(9) . ?
C28 H28A 0.9600 . ?
C28 H28B 0.9600 . ?
C28 H28C 0.9600 . ?
C42 H42 0.9300 . ?
C25 H25A 0.9600 . ?
C25 H25B 0.9600 . ?
C25 H25C 0.9600 . ?
C1 C3 1.455(2) . ?
C1 C2 1.577(9) . ?
C41 F15A 1.291(8) . ?
C41 F15B 1.290(9) . ?
C41 F13B 1.288(9) . ?
C41 F14B 1.284(9) . ?
F16B C44 1.295(8) . ?
C44 F17A 1.285(9) . ?
C44 F18B 1.283(8) . ?
C44 F16A 1.287(8) . ?
C35 C37 1.378(11) . ?
C35 C36 1.571(13) . ?
C26 H26A 0.9600 . ?
C26 H26B 0.9600 . ?
C26 H26C 0.9600 . ?
C15 H15A 0.9600 . ?
C15 H15B 0.9600 . ?
C15 H15C 0.9600 . ?
C50 H50A 0.9700 . ?
C50 H50B 0.9700 . ?
C50 C51 1.517(13) . ?
Cl2B C62 1.99(2) . ?
C37 H37 0.9300 . ?
C37 C38 1.315(12) . ?
C36 F9B 1.295(9) . ?
C36 F8B 1.286(9) . ?
C36 F7B 1.300(9) . ?
C36 F9A 1.289(9) . ?
C36 F7A 1.297(10) . ?
C36 F8A 1.290(10) . ?
N8 H8A 0.9800 . ?
N8 H8B 0.9800 . ?
N8 C56 1.497(13) . ?
N8 C60A 1.457(2) . ?
N8 C58A 1.474(9) . ?
N8 C58B 1.473(9) . ?
N8 C60B 1.479(10) . ?
C38 C39 1.553(13) . ?
F12B C39 1.342(9) . ?
C45 C47 1.380(10) . ?
C45 C46 1.528(15) . ?
F12A C39 1.338(9) . ?
C47 H47 0.9300 . ?
C16 H16A 0.9600 . ?
C16 H16B 0.9600 . ?
C16 H16C 0.9600 . ?
C52 H52A 0.9700 . ?
C52 H52B 0.9700 . ?
C52 C53 1.531(11) . ?
Cl3B C62 1.627(16) . ?
F10B C39 1.341(9) . ?
F19B C46 1.285(11) . ?
F3 C31 1.306(18) . ?
C54 H54A 0.9700 . ?
C54 H54B 0.9700 . ?
C54 C55 1.510(14) . ?
C6 H6A 0.9600 . ?
C6 H6B 0.9600 . ?
C6 H6C 0.9600 . ?
F1 C31 1.32(2) . ?
C30 C32 1.390(18) . ?
C30 C31 1.50(2) . ?
F20B C46 1.285(11) . ?
C46 F21B 1.283(11) . ?
C46 F20A 1.285(11) . ?
C46 F21A 1.283(11) . ?
C46 F19A 1.279(11) . ?
C3 H3A 0.9600 . ?
C3 H3B 0.9600 . ?
C3 H3C 0.9600 . ?
C56 H56A 0.9700 . ?
C56 H56B 0.9700 . ?
C56 C57 1.456(2) . ?
C2 H2A 0.9600 . ?
C2 H2B 0.9600 . ?
C2 H2C 0.9600 . ?
C51 H51A 0.9600 . ?
C51 H51B 0.9600 . ?
C51 H51C 0.9600 . ?
C55 H55A 0.9600 . ?
C55 H55B 0.9600 . ?
C55 H55C 0.9600 . ?
C32 H32 0.9300 . ?
C32 C33 1.399(17) . ?
C33 C34 1.54(2) . ?
C5 H5A 0.9600 . ?
C5 H5B 0.9600 . ?
C5 H5C 0.9600 . ?
C53 H53A 0.9600 . ?
C53 H53B 0.9600 . ?
C53 H53C 0.9600 . ?
C57 H57A 0.9600 . ?
C57 H57B 0.9600 . ?
C57 H57C 0.9600 . ?
C60A H60A 0.9700 . ?
C60A H60B 0.9700 . ?
C60A C61A 1.456(2) . ?
C58A H58A 0.9700 . ?
C58A H58B 0.9700 . ?
C58A C59A 1.463(10) . ?
F2 C31 1.270(16) . ?
F4B C34 1.324(12) . ?
C62 H62A 0.9800 . ?
C62 H62 0.9800 . ?
C62 Cl3A 1.767(19) . ?
C62 Cl1A 1.57(3) . ?
C62 Cl2A 1.50(2) . ?
C39 F10A 1.346(9) . ?
C39 F11B 1.340(10) . ?
C39 F11A 1.340(10) . ?
C59A H59A 0.9600 . ?
C59A H59B 0.9600 . ?
C59A H59C 0.9600 . ?
C59B H59D 0.9600 . ?
C59B H59E 0.9600 . ?
C59B H59F 0.9600 . ?
C59B C58B 1.459(10) . ?
C61B H61A 0.9600 . ?
C61B H61B 0.9600 . ?
C61B H61C 0.9600 . ?
C61B C60B 1.466(10) . ?
C61A H61D 0.9600 . ?
C61A H61E 0.9600 . ?
C61A H61F 0.9600 . ?
C58B H58C 0.9700 . ?
C58B H58D 0.9700 . ?
C60B H60C 0.9700 . ?
C60B H60D 0.9700 . ?
Cl3A Cl1A 2.18(4) . ?
F5A C34 1.321(12) . ?
F5B C34 1.319(11) . ?
C34 F4A 1.326(12) . ?
C34 F6A 1.327(12) . ?
C34 F6B 1.324(11) . ?

loop_
_geom_torsion_atom_site_label_1
_geom_torsion_atom_site_label_2
_geom_torsion_atom_site_label_3
_geom_torsion_atom_site_label_4
_geom_torsion
_geom_torsion_site_symmetry_1
_geom_torsion_site_symmetry_2
_geom_torsion_site_symmetry_3
_geom_torsion_site_symmetry_4
_geom_torsion_publ_flag
Co2 O8 C20 C19 98.5(4) . . . . ?
Co2 O8 C20 C21 -80.1(5) . . . . ?
Co2 O9 N5 C23 -62.6(5) . . . . ?
Co2 O9 N5 C27 118.5(3) . . . . ?
Co2 O15 C40 C42 9.8(7) . . . . ?
Co2 O15 C40 C41 -171.5(4) . . . . ?
Co2 O18 C48 C49 -171.1(4) . . . . ?
Co2 O18 C48 C47 8.7(9) . . . . ?
Co2 O16 C43 C42 -9.8(8) . . . . ?
Co2 O16 C43 C44 172.1(4) . . . . ?
Co2 O17 C45 C47 -7.6(12) . . . . ?
Co2 O17 C45 C46 173.8(7) . . . . ?
Co1 O3 C9 C8 79.9(4) . . . . ?
Co1 O3 C9 C10 -100.5(4) . . . . ?
Co1 O13 C35 C37 -7.7(10) . . . . ?
Co1 O13 C35 C36 174.4(5) . . . . ?
Co1 O1 N1 C7 67.5(6) . . . . ?
Co1 O1 N1 C1 -117.4(4) . . . . ?
Co1 O14 C38 C37 -8.8(13) . . . . ?
Co1 O14 C38 C39 172.5(5) . . . . ?
Co1 O11 C30 C32 -10.3(15) . . . . ?
Co1 O11 C30 C31 180.0(9) . . . . ?
Co1 O12 C33 C32 6.4(15) . . . . ?
Co1 O12 C33 C34 -174.2(7) . . . . ?
O8 C20 C21 C23 4.2(6) . . . . ?
O8 C20 C21 C22 -178.3(4) . . . . ?
O3 C9 C10 N3 -0.9(7) . . . . ?
O3 C9 C10 C11 177.5(5) . . . . ?
O9 N5 C23 N6 -174.4(4) . . . . ?
O9 N5 C23 C21 -0.2(7) . . . . ?
O9 N5 C27 C24 160.2(4) . . . . ?
O9 N5 C27 C29 39.5(6) . . . . ?
O9 N5 C27 C28 -80.3(5) . . . . ?
O15 C40 C42 C43 3.8(9) . . . . ?
O15 C40 C41 F13A -167.4(9) . . . . ?
O15 C40 C41 F14A 78.0(18) . . . . ?
O15 C40 C41 F15A -36.1(17) . . . . ?
O15 C40 C41 F15B -97(3) . . . . ?
O15 C40 C41 F13B 137(4) . . . . ?
O15 C40 C41 F14B 25(3) . . . . ?
O18 C48 C49 F24 -50.0(9) . . . . ?
O18 C48 C49 F22 -174.8(6) . . . . ?
O18 C48 C49 F23 68.0(8) . . . . ?
O18 C48 C47 C45 0.1(13) . . . . ?
N6 C23 C21 C20 -133.8(5) . . . . ?
N6 C23 C21 C22 48.6(6) . . . . ?
N6 C24 C27 N5 23.4(4) . . . . ?
N6 C24 C27 C29 140.0(4) . . . . ?
N6 C24 C27 C28 -90.6(4) . . . . ?
N5 C23 C21 C20 52.8(6) . . . . ?
N5 C23 C21 C22 -124.8(5) . . . . ?
O2 N2 C7 N1 178.4(4) . . . . ?
O2 N2 C7 C8 -5.0(7) . . . . ?
O2 N2 C4 C1 -167.2(4) . . . . ?
O2 N2 C4 C6 78.8(6) . . . . ?
O2 N2 C4 C5 -31.6(9) . . . . ?
N2 C4 C1 N1 -19.1(5) . . . . ?
N2 C4 C1 C3 -143.8(6) . . . . ?
N2 C4 C1 C2 92.0(5) . . . . ?
O16 C43 C42 C40 -3.8(9) . . . . ?
O16 C43 C44 F17B -176.3(9) . . . . ?
O16 C43 C44 F18A 96(2) . . . . ?
O16 C43 C44 F16B -62.4(15) . . . . ?
O16 C43 C44 F17A -146(3) . . . . ?
O16 C43 C44 F18B 64.6(11) . . . . ?
O16 C43 C44 F16A -12.4(16) . . . . ?
O13 C35 C37 C38 2.1(13) . . . . ?
O13 C35 C36 F9B -178.7(12) . . . . ?
O13 C35 C36 F8B -66.1(16) . . . . ?
O13 C35 C36 F7B 56(2) . . . . ?
O13 C35 C36 F9A 150(3) . . . . ?
O13 C35 C36 F7A -97(2) . . . . ?
O13 C35 C36 F8A 21(2) . . . . ?
O10 N6 C23 N5 -177.2(4) . . . . ?
O10 N6 C23 C21 8.4(7) . . . . ?
O10 N6 C24 C27 166.0(4) . . . . ?
O10 N6 C24 C25 43.4(6) . . . . ?
O10 N6 C24 C26 -76.2(5) . . . . ?
O1 N1 C7 N2 167.5(4) . . . . ?
O1 N1 C7 C8 -9.1(7) . . . . ?
O1 N1 C1 C4 -157.6(5) . . . . ?
O1 N1 C1 C3 -25.8(7) . . . . ?
O1 N1 C1 C2 90.1(7) . . . . ?
O17 C45 C47 C48 -0.8(14) . . . . ?
O17 C45 C46 F19B -69(3) . . . . ?
O17 C45 C46 F20B 161(3) . . . . ?
O17 C45 C46 F21B 59.7(16) . . . . ?
O17 C45 C46 F20A -150.5(19) . . . . ?
O17 C45 C46 F21A 108(3) . . . . ?
O17 C45 C46 F19A -31(3) . . . . ?
O5 N3 C10 C9 146.2(5) . . . . ?
O5 N3 C10 C11 -32.3(7) . . . . ?
O4 N3 C10 C9 -36.5(7) . . . . ?
O4 N3 C10 C11 145.0(5) . . . . ?
N4 C19 C20 O8 -2.7(7) . . . . ?
N4 C19 C20 C21 176.0(4) . . . . ?
N4 C19 C18 C17 -178.4(5) . . . . ?
C19 C20 C21 C23 -174.5(4) . . . . ?
C19 C20 C21 C22 3.0(6) . . . . ?
C8 C9 C10 N3 178.7(4) . . . . ?
C8 C9 C10 C11 -2.9(7) . . . . ?
C8 C13 C12 C11 -1.7(7) . . . . ?
C8 C13 C12 C14 175.1(5) . . . . ?
C7 N2 C4 C1 16.9(6) . . . . ?
C7 N2 C4 C6 -97.1(5) . . . . ?
C7 N2 C4 C5 152.6(7) . . . . ?
C7 N1 C1 C4 18.2(5) . . . . ?
C7 N1 C1 C3 150.0(6) . . . . ?
C7 N1 C1 C2 -94.1(6) . . . . ?
C7 C8 C9 O3 -1.8(6) . . . . ?
C7 C8 C9 C10 178.6(4) . . . . ?
C7 C8 C13 C12 -176.3(4) . . . . ?
C20 C19 C18 C17 -1.4(7) . . . . ?
C20 C21 C22 C17 -3.0(7) . . . . ?
C23 N6 C24 C27 -23.6(5) . . . . ?
C23 N6 C24 C25 -146.2(5) . . . . ?
C23 N6 C24 C26 94.1(5) . . . . ?
C23 N5 C27 C24 -18.9(4) . . . . ?
C23 N5 C27 C29 -139.6(4) . . . . ?
C23 N5 C27 C28 100.7(5) . . . . ?
C23 C21 C22 C17 174.5(4) . . . . ?
C9 C8 C7 N2 134.7(5) . . . . ?
C9 C8 C7 N1 -49.3(6) . . . . ?
C9 C8 C13 C12 2.0(7) . . . . ?
C21 C22 C17 C18 0.6(6) . . . . ?
C21 C22 C17 C14 -179.0(4) . . . . ?
C13 C8 C7 N2 -47.0(6) . . . . ?
C13 C8 C7 N1 129.1(5) . . . . ?
C13 C8 C9 O3 179.9(4) . . . . ?
C13 C8 C9 C10 0.3(6) . . . . ?
C13 C12 C14 C17 128.2(5) . . . . ?
C13 C12 C14 C15 -109.5(6) . . . . ?
C13 C12 C14 C16 10.6(8) . . . . ?
C22 C17 C18 C19 1.5(7) . . . . ?
C22 C17 C14 C12 133.4(5) . . . . ?
C22 C17 C14 C15 13.7(7) . . . . ?
C22 C17 C14 C16 -106.2(5) . . . . ?
C24 N6 C23 N5 12.8(5) . . . . ?
C24 N6 C23 C21 -161.6(4) . . . . ?
C11 C12 C14 C17 -55.1(6) . . . . ?
C11 C12 C14 C15 67.2(6) . . . . ?
C11 C12 C14 C16 -172.7(6) . . . . ?
O14 C38 C39 F12B 68.0(11) . . . . ?
O14 C38 C39 F12A 167.6(17) . . . . ?
O14 C38 C39 F10B -69(2) . . . . ?
O14 C38 C39 F10A 11(2) . . . . ?
O14 C38 C39 F11B 180(3) . . . . ?
O14 C38 C39 F11A -91(2) . . . . ?
C27 N5 C23 N6 4.6(5) . . . . ?
C27 N5 C23 C21 178.8(4) . . . . ?
O7 N4 C19 C20 25.3(8) . . . . ?
O7 N4 C19 C18 -157.6(6) . . . . ?
C12 C11 C10 N3 -178.2(4) . . . . ?
C12 C11 C10 C9 3.3(8) . . . . ?
C10 C11 C12 C13 -0.8(7) . . . . ?
C10 C11 C12 C14 -177.8(5) . . . . ?
C18 C19 C20 O8 -179.6(4) . . . . ?
C18 C19 C20 C21 -0.9(6) . . . . ?
C18 C17 C14 C12 -46.2(6) . . . . ?
C18 C17 C14 C15 -165.9(5) . . . . ?
C18 C17 C14 C16 74.2(6) . . . . ?
C14 C17 C18 C19 -178.9(5) . . . . ?
O6 N4 C19 C20 -151.0(6) . . . . ?
O6 N4 C19 C18 26.1(8) . . . . ?
O11 C30 C32 C33 5(2) . . . . ?
O11 C30 C31 F3 -82.8(17) . . . . ?
O11 C30 C31 F1 31(2) . . . . ?
O11 C30 C31 F2 155.2(16) . . . . ?
O12 C33 C34 F4B -131(4) . . . . ?
O12 C33 C34 F5A -96(2) . . . . ?
O12 C33 C34 F5B 152.0(14) . . . . ?
O12 C33 C34 F4A -33(3) . . . . ?
O12 C33 C34 F6A 97(3) . . . . ?
O12 C33 C34 F6B 33(3) . . . . ?
C4 N2 C7 N1 -5.9(5) . . . . ?
C4 N2 C7 C8 170.7(4) . . . . ?
C42 C40 C41 F13A 11.4(12) . . . . ?
C42 C40 C41 F14A -103.2(18) . . . . ?
C42 C40 C41 F15A 142.7(16) . . . . ?
C42 C40 C41 F15B 82(3) . . . . ?
C42 C40 C41 F13B -44(4) . . . . ?
C42 C40 C41 F14B -156(2) . . . . ?
C42 C43 C44 F17B 5.4(11) . . . . ?
C42 C43 C44 F18A -82(2) . . . . ?
C42 C43 C44 F16B 119.3(16) . . . . ?
C42 C43 C44 F17A 36(3) . . . . ?
C42 C43 C44 F18B -113.7(11) . . . . ?
C42 C43 C44 F16A 169.3(15) . . . . ?
C25 C24 C27 N5 142.1(4) . . . . ?
C25 C24 C27 C29 -101.3(5) . . . . ?
C25 C24 C27 C28 28.2(6) . . . . ?
C1 N1 C7 N2 -7.9(5) . . . . ?
C1 N1 C7 C8 175.5(4) . . . . ?
C41 C40 C42 C43 -174.9(5) . . . . ?
C49 C48 C47 C45 179.9(7) . . . . ?
C44 C43 C42 C40 174.2(5) . . . . ?
C35 C37 C38 O14 7.4(14) . . . . ?
C35 C37 C38 C39 -174.0(7) . . . . ?
C26 C24 C27 N5 -87.7(4) . . . . ?
C26 C24 C27 C29 28.9(5) . . . . ?
C26 C24 C27 C28 158.3(4) . . . . ?
C50 N7 C52 C53 -62.0(10) . . . . ?
C50 N7 C54 C55 -170.5(9) . . . . ?
C37 C35 C36 F9B 3.2(15) . . . . ?
C37 C35 C36 F8B 115.8(15) . . . . ?
C37 C35 C36 F7B -122(2) . . . . ?
C37 C35 C36 F9A -28(3) . . . . ?
C37 C35 C36 F7A 85(2) . . . . ?
C37 C35 C36 F8A -157(2) . . . . ?
C37 C38 C39 F12B -110.8(10) . . . . ?
C37 C38 C39 F12A -11(2) . . . . ?
C37 C38 C39 F10B 112(2) . . . . ?
C37 C38 C39 F10A -167.8(18) . . . . ?
C37 C38 C39 F11B 1(3) . . . . ?
C37 C38 C39 F11A 90(2) . . . . ?
C36 C35 C37 C38 179.8(8) . . . . ?
C47 C48 C49 F24 130.1(8) . . . . ?
C47 C48 C49 F22 5.3(10) . . . . ?
C47 C48 C49 F23 -111.8(8) . . . . ?
C47 C45 C46 F19B 112(3) . . . . ?
C47 C45 C46 F20B -18(3) . . . . ?
C47 C45 C46 F21B -119.0(16) . . . . ?
C47 C45 C46 F20A 31(2) . . . . ?
C47 C45 C46 F21A -70(3) . . . . ?
C47 C45 C46 F19A 150(2) . . . . ?
C52 N7 C50 C51 -57.6(9) . . . . ?
C52 N7 C54 C55 61.9(11) . . . . ?
C54 N7 C50 C51 172.5(8) . . . . ?
C54 N7 C52 C53 61.4(10) . . . . ?
C6 C4 C1 N1 90.0(5) . . . . ?
C6 C4 C1 C3 -34.6(7) . . . . ?
C6 C4 C1 C2 -158.9(5) . . . . ?
C30 C32 C33 O12 -2(2) . . . . ?
C30 C32 C33 C34 178.1(11) . . . . ?
C46 C45 C47 C48 177.7(9) . . . . ?
C56 N8 C60A C61A 176(3) . . . . ?
C56 N8 C58A C59A -60(4) . . . . ?
C56 N8 C58B C59B 88(4) . . . . ?
C56 N8 C60B C61B 60(4) . . . . ?
C32 C30 C31 F3 106.5(15) . . . . ?
C32 C30 C31 F1 -139.6(16) . . . . ?
C32 C30 C31 F2 -15(2) . . . . ?
C32 C33 C34 F4B 48(4) . . . . ?
C32 C33 C34 F5A 84(2) . . . . ?
C32 C33 C34 F5B -28.6(19) . . . . ?
C32 C33 C34 F4A 147(3) . . . . ?
C32 C33 C34 F6A -84(3) . . . . ?
C32 C33 C34 F6B -148(3) . . . . ?
C5 C4 C1 N1 -147.4(7) . . . . ?
C5 C4 C1 C3 87.9(9) . . . . ?
C5 C4 C1 C2 -36.3(8) . . . . ?
C60A N8 C56 C57 176.8(19) . . . . ?
C60A N8 C58A C59A 54(4) . . . . ?
C58A N8 C56 C57 -48.1(16) . . . . ?
C58A N8 C60A C61A 54(5) . . . . ?
C31 C30 C32 C33 174.3(13) . . . . ?
C58B N8 C56 C57 -72.5(16) . . . . ?
C58B N8 C60B C61B -68(4) . . . . ?
C60B N8 C56 C57 177.0(16) . . . . ?
C60B N8 C58B C59B -148(4) . . . . ?
Cl2A C62 Cl3A Cl1A 132(2) . . . . ?
Cl2A C62 Cl1A Cl3A -122(2) . . . . ?

loop_
_exptl_oxdiff_crystal_face_indexfrac_h
_exptl_oxdiff_crystal_face_indexfrac_k
_exptl_oxdiff_crystal_face_indexfrac_l
_exptl_oxdiff_crystal_face_x
_exptl_oxdiff_crystal_face_y
_exptl_oxdiff_crystal_face_z
-0.1523 52.9312 -0.3521 -0.9472 0.4712 0.1937
0.1416 -49.0066 -0.1235 0.8767 -0.4298 -0.1949
5.7536 4.5466 24.1285 0.0874 -0.0558 0.9946
5.7611 9.6166 23.7013 -0.0029 -0.0041 1.0000
-2.9694 -7.6429 -25.4066 0.0419 0.1665 -0.9852
-15.6415 -14.5935 -7.8047 -0.1654 -0.6934 -0.7013
15.1445 9.3915 -15.7095 0.2314 0.9613 -0.1495
-15.1968 -9.4632 15.5709 -0.2316 -0.9622 0.1432
5.4116 9.3783 23.9577 -0.0079 -0.0250 0.9997
13.4302 13.9658 13.7497 0.1204 0.5076 0.8532
